data_7204494
loop_
_publ_author_name
'Iris Thondorf'
'Frank Broda'
'Kari Rissanen'
'Myroslav Vysotsky'
'Volker B\"ohmer'

_publ_contact_author 'Rissanen, Kari'
_publ_section_title
;
 Dimeric capsules of tetraurea calix[4]arenes. MD simulations and X-ray
 structure, a comparison
;
_journal_issue 11
_journal_name_full 'J. Chem. Soc., Perkin Trans. 2'
_journal_page_first 1796
_journal_page_last 1800
_journal_paper_doi 10.1039/b207082k
_journal_year 2002
_chemical_formula_sum 'C170.25 H216.75 Cl4 F6 N17 O16 P'
_chemical_formula_weight 3044.13
_space_group_IT_number 14
_symmetry_cell_setting monoclinic
_symmetry_space_group_name_Hall '-P 2yn'
_symmetry_space_group_name_H-M 'P 1 21/n 1'
_atom_sites_solution_hydrogens geom
_atom_sites_solution_primary direct
_atom_sites_solution_secondary difmap
_audit_creation_method SHELXL-97
_cell_angle_alpha 90.000(5)
_cell_angle_beta 92.553(5)
_cell_angle_gamma 90.000(5)
_cell_formula_units_Z 4
_cell_length_a 19.685(5)
_cell_length_b 35.565(5)
_cell_length_c 23.159(5)
_cell_measurement_reflns_used 10518
_cell_measurement_temperature 293(2)
_cell_measurement_theta_max 26.373
_cell_measurement_theta_min 2.91
_cell_volume 16197(6)
_computing_cell_refinement 'HKL Scalepack (Otwinowski & Minor 1997)'
_computing_data_collection 'Collect (Nonius BV, 1997-2000)'
_computing_data_reduction 'HKL Denzo and Scalepack (Otwinowski & Minor 19'
_computing_structure_refinement 'SHELXL-97 (Sheldrick, 1997)'
_diffrn_ambient_temperature 173.0(1)
_diffrn_measured_fraction_theta_full 0.635
_diffrn_measured_fraction_theta_max 0.635
_diffrn_measurement_device_type KappaCCD
_diffrn_measurement_method CCD
_diffrn_radiation_monochromator graphite
_diffrn_radiation_source 'fine-focus sealed tube'
_diffrn_radiation_type MoK\a
_diffrn_radiation_wavelength 0.71069
_diffrn_reflns_av_R_equivalents 0.0321
_diffrn_reflns_av_sigmaI/netI 0.0701
_diffrn_reflns_limit_h_max 21
_diffrn_reflns_limit_h_min -22
_diffrn_reflns_limit_k_max 42
_diffrn_reflns_limit_k_min -39
_diffrn_reflns_limit_l_max 25
_diffrn_reflns_limit_l_min -26
_diffrn_reflns_number 27283
_diffrn_reflns_theta_full 25.41
_diffrn_reflns_theta_max 25.41
_diffrn_reflns_theta_min 2.94
_exptl_absorpt_coefficient_mu 0.157
_exptl_absorpt_correction_type none
_exptl_crystal_density_diffrn 1.248
_exptl_crystal_density_method 'not measured'
_exptl_crystal_F_000 6489
_refine_diff_density_max 0.686
_refine_diff_density_min -0.633
_refine_diff_density_rms 0.055
_refine_ls_extinction_method none
_refine_ls_goodness_of_fit_ref 1.074
_refine_ls_hydrogen_treatment mixed
_refine_ls_matrix_type fullcycle
_refine_ls_number_parameters 1963
_refine_ls_number_reflns 18947
_refine_ls_number_restraints 1
_refine_ls_restrained_S_all 1.074
_refine_ls_R_factor_all 0.1468
_refine_ls_R_factor_gt 0.0904
_refine_ls_shift/su_max 0.000
_refine_ls_shift/su_mean 0.000
_refine_ls_structure_factor_coef Fsqd
_refine_ls_weighting_details 'calc w=1/[\s^2^(Fo^2^)+(0.0545P)^2^+53.2409P] where P=(Fo^2^+2Fc^2^)/3'
_refine_ls_weighting_scheme calc
_refine_ls_wR_factor_gt 0.1870
_refine_ls_wR_factor_ref 0.2179
_reflns_number_gt 11998
_reflns_number_total 18947
_reflns_threshold_expression >2sigma(I)
_cod_data_source_file b207082k.txt
_cod_data_source_block 1a
_cod_original_sg_symbol_H-M P21/n
_cod_database_code 7204494

loop_
_symmetry_equiv_pos_as_xyz
'x, y, z'
'-x+1/2, y+1/2, -z+1/2'
'-x, -y, -z'
'x-1/2, -y-1/2, z-1/2'

loop_
_atom_site_label
_atom_site_type_symbol
_atom_site_fract_x
_atom_site_fract_y
_atom_site_fract_z
_atom_site_U_iso_or_equiv
_atom_site_adp_type
_atom_site_occupancy
_atom_site_symmetry_multiplicity
_atom_site_calc_flag
_atom_site_refinement_flags
_atom_site_disorder_assembly
_atom_site_disorder_group
O39 O 0.93654(19) 0.26604(11) 0.15050(19) 0.0464(12) Uani 1 1 d . . .
O50 O 1.0038(2) 0.25144(11) -0.1564(2) 0.0517(12) Uani 1 1 d . . .
O61 O 0.62815(19) 0.24634(11) -0.1850(2) 0.0528(13) Uani 1 1 d . . .
O72 O 0.5643(2) 0.27827(12) 0.1148(2) 0.0571(14) Uani 1 1 d . . .
O73 O 0.73119(19) 0.42858(10) 0.04450(19) 0.0447(12) Uani 1 1 d . . .
O79 O 0.69718(19) 0.41501(10) -0.09132(19) 0.0464(12) Uani 1 1 d . . .
O85 O 0.8460(2) 0.41160(10) -0.12941(19) 0.0439(11) Uani 1 1 d . . .
O91 O 0.86894(18) 0.41325(10) -0.00217(19) 0.0411(11) Uani 1 1 d . . .
N29 N 1.0117(2) 0.29009(13) 0.0885(2) 0.0426(14) Uani 1 1 d . . .
H29 H 1.0517 0.2873 0.0756 0.051 Uiso 1 1 calc R . .
N31 N 1.0387(2) 0.23689(13) 0.1408(2) 0.0472(15) Uani 1 1 d . . .
H31 H 1.0754 0.2370 0.1220 0.057 Uiso 1 1 calc R . .
N40 N 0.8932(2) 0.26220(13) -0.1879(2) 0.0459(15) Uani 1 1 d . . .
H40 H 0.8585 0.2513 -0.2043 0.055 Uiso 1 1 calc R . .
N42 N 0.9462(2) 0.20848(13) -0.2140(2) 0.0478(15) Uani 1 1 d . . .
H42 H 0.9059 0.2032 -0.2276 0.057 Uiso 1 1 calc R . .
N51 N 0.5674(2) 0.27643(13) -0.1182(2) 0.0422(14) Uani 1 1 d . . .
H51 H 0.5338 0.2738 -0.0960 0.051 Uiso 1 1 calc R . .
N53 N 0.5304(2) 0.21987(13) -0.1557(2) 0.0458(15) Uani 1 1 d . . .
H53 H 0.4981 0.2223 -0.1322 0.055 Uiso 1 1 calc R . .
N62 N 0.6705(2) 0.29349(14) 0.1517(2) 0.0484(15) Uani 1 1 d . . .
H62 H 0.7021 0.2859 0.1758 0.058 Uiso 1 1 calc R . .
N64 N 0.6103(3) 0.24669(14) 0.1936(2) 0.0488(15) Uani 1 1 d . . .
H64 H 0.6438 0.2464 0.2188 0.059 Uiso 1 1 calc R . .
C1 C 0.8915(3) 0.37076(15) 0.0770(3) 0.0350(16) Uani 1 1 d . . .
C2 C 0.9259(3) 0.33973(15) 0.0991(3) 0.0382(16) Uani 1 1 d . . .
H2 H 0.9177 0.3313 0.1362 0.046 Uiso 1 1 calc R . .
C3 C 0.9728(3) 0.32089(16) 0.0660(3) 0.0401(17) Uani 1 1 d . . .
C4 C 0.9847(3) 0.33317(15) 0.0106(3) 0.0386(17) Uani 1 1 d . . .
H4 H 1.0156 0.3204 -0.0114 0.046 Uiso 1 1 calc R . .
C5 C 0.9509(3) 0.36434(15) -0.0125(3) 0.0341(16) Uani 1 1 d . . .
C6 C 0.9630(3) 0.37621(16) -0.0742(3) 0.0428(18) Uani 1 1 d . . .
H6A H 1.0095 0.3704 -0.0831 0.051 Uiso 1 1 calc R . .
H6B H 0.9568 0.4032 -0.0777 0.051 Uiso 1 1 calc R . .
C7 C 0.9146(3) 0.35637(15) -0.1173(3) 0.0345(16) Uani 1 1 d . . .
C8 C 0.9276(3) 0.31926(16) -0.1322(3) 0.0387(16) Uani 1 1 d . . .
H8 H 0.9674 0.3077 -0.1181 0.046 Uiso 1 1 calc R . .
C9 C 0.8821(3) 0.29921(15) -0.1678(3) 0.0371(16) Uani 1 1 d . . .
C10 C 0.8206(3) 0.31604(15) -0.1848(3) 0.0370(16) Uani 1 1 d . . .
H10 H 0.7883 0.3020 -0.2059 0.044 Uiso 1 1 calc R . .
C11 C 0.8058(3) 0.35298(15) -0.1712(3) 0.0355(16) Uani 1 1 d . . .
C12 C 0.7355(3) 0.36929(16) -0.1865(3) 0.0403(17) Uani 1 1 d . . .
H12A H 0.7382 0.3965 -0.1867 0.048 Uiso 1 1 calc R . .
H12B H 0.7208 0.3612 -0.2250 0.048 Uiso 1 1 calc R . .
C13 C 0.6837(3) 0.35705(15) -0.1441(3) 0.0354(16) Uani 1 1 d . . .
C14 C 0.6517(3) 0.32240(16) -0.1511(3) 0.0410(17) Uani 1 1 d . . .
H14 H 0.6615 0.3073 -0.1825 0.049 Uiso 1 1 calc R . .
C15 C 0.6051(3) 0.30999(15) -0.1119(3) 0.0363(16) Uani 1 1 d . . .
C16 C 0.5939(3) 0.33230(16) -0.0635(3) 0.0373(16) Uani 1 1 d . . .
H16 H 0.5650 0.3235 -0.0358 0.045 Uiso 1 1 calc R . .
C17 C 0.6244(3) 0.36717(15) -0.0556(3) 0.0371(16) Uani 1 1 d . . .
C18 C 0.6129(3) 0.38916(16) -0.0008(3) 0.0424(18) Uani 1 1 d . . .
H18A H 0.5657 0.3869 0.0090 0.051 Uiso 1 1 calc R . .
H18B H 0.6224 0.4156 -0.0072 0.051 Uiso 1 1 calc R . .
C19 C 0.6591(3) 0.37440(16) 0.0494(3) 0.0399(17) Uani 1 1 d . . .
C20 C 0.6418(3) 0.34118(16) 0.0766(3) 0.0412(17) Uani 1 1 d . . .
H20 H 0.6004 0.3296 0.0672 0.049 Uiso 1 1 calc R . .
C21 C 0.6859(3) 0.32543(16) 0.1178(3) 0.0416(17) Uani 1 1 d . . .
C22 C 0.7496(3) 0.34188(16) 0.1283(3) 0.0404(17) Uani 1 1 d . . .
H22 H 0.7807 0.3301 0.1538 0.048 Uiso 1 1 calc R . .
C23 C 0.7678(3) 0.37511(16) 0.1022(3) 0.0387(17) Uani 1 1 d . . .
C24 C 0.8391(3) 0.39066(16) 0.1129(3) 0.0399(17) Uani 1 1 d . . .
H24A H 0.8522 0.3880 0.1536 0.048 Uiso 1 1 calc R . .
H24B H 0.8390 0.4173 0.1037 0.048 Uiso 1 1 calc R . .
C25 C 0.7193(3) 0.39314(15) 0.0651(3) 0.0363(16) Uani 1 1 d . . .
C26 C 0.6679(3) 0.37963(15) -0.0971(3) 0.0388(17) Uani 1 1 d . . .
C27 C 0.8558(3) 0.37397(15) -0.1402(3) 0.0364(16) Uani 1 1 d . . .
C28 C 0.9039(3) 0.38268(14) 0.0210(3) 0.0331(16) Uani 1 1 d . . .
C30 C 0.9918(3) 0.26447(16) 0.1285(3) 0.0379(16) Uani 1 1 d . . .
C32 C 1.0310(3) 0.20827(16) 0.1825(3) 0.0408(17) Uani 1 1 d . . .
C33 C 0.9943(3) 0.21329(18) 0.2317(3) 0.0474(19) Uani 1 1 d . . .
H33 H 0.9743 0.2364 0.2389 0.057 Uiso 1 1 calc R . .
C34 C 0.9874(3) 0.18358(19) 0.2702(3) 0.055(2) Uani 1 1 d . . .
H34 H 0.9619 0.1872 0.3026 0.066 Uiso 1 1 calc R . .
C35 C 1.0171(3) 0.14908(19) 0.2618(3) 0.056(2) Uani 1 1 d . . .
C36 C 1.0563(3) 0.14480(17) 0.2137(3) 0.056(2) Uani 1 1 d . . .
H36 H 1.0788 0.1222 0.2081 0.068 Uiso 1 1 calc R . .
C37 C 1.0625(3) 0.17404(17) 0.1734(3) 0.0471(19) Uani 1 1 d . . .
H37 H 1.0875 0.1704 0.1407 0.057 Uiso 1 1 calc R . .
C38 C 1.0089(4) 0.1167(2) 0.3034(4) 0.075(3) Uani 1 1 d . . .
H38A H 1.0378 0.0963 0.2930 0.113 Uiso 1 1 calc R . .
H38B H 0.9624 0.1085 0.3016 0.113 Uiso 1 1 calc R . .
H38C H 1.0213 0.1248 0.3420 0.113 Uiso 1 1 calc R . .
C41 C 0.9525(3) 0.24136(16) -0.1845(3) 0.0445(18) Uani 1 1 d . . .
C43 C 0.9969(3) 0.18167(16) -0.2256(3) 0.0430(17) Uani 1 1 d . . .
C44 C 0.9754(3) 0.14844(17) -0.2513(3) 0.056(2) Uani 1 1 d . . .
H44 H 0.9292 0.1443 -0.2587 0.067 Uiso 1 1 calc R . .
C45 C 1.0215(3) 0.12143(19) -0.2659(3) 0.062(2) Uani 1 1 d . . .
H45 H 1.0056 0.0995 -0.2836 0.074 Uiso 1 1 calc R . .
C46 C 1.0906(3) 0.12578(19) -0.2552(3) 0.054(2) Uani 1 1 d . . .
C47 C 1.1116(3) 0.15858(19) -0.2284(3) 0.056(2) Uani 1 1 d . . .
H47 H 1.1577 0.1621 -0.2199 0.067 Uiso 1 1 calc R . .
C48 C 1.0665(3) 0.18674(18) -0.2137(3) 0.0493(18) Uani 1 1 d . . .
H48 H 1.0825 0.2087 -0.1961 0.059 Uiso 1 1 calc R . .
C49 C 1.1405(4) 0.0962(2) -0.2730(4) 0.078(3) Uani 1 1 d . . .
H49A H 1.1748 0.0928 -0.2427 0.117 Uiso 1 1 calc R . .
H49B H 1.1615 0.1041 -0.3077 0.117 Uiso 1 1 calc R . .
H49C H 1.1170 0.0729 -0.2801 0.117 Uiso 1 1 calc R . .
C52 C 0.5784(3) 0.24749(16) -0.1556(3) 0.0380(16) Uani 1 1 d . . .
C54 C 0.5296(3) 0.18755(16) -0.1913(3) 0.0397(17) Uani 1 1 d . . .
C55 C 0.5014(3) 0.15466(17) -0.1706(3) 0.0453(18) Uani 1 1 d . . .
H55 H 0.4848 0.1542 -0.1336 0.054 Uiso 1 1 calc R . .
C56 C 0.4978(3) 0.12261(17) -0.2043(3) 0.050(2) Uani 1 1 d . . .
H56 H 0.4792 0.1008 -0.1893 0.060 Uiso 1 1 calc R . .
C57 C 0.5209(3) 0.12201(17) -0.2599(3) 0.0477(19) Uani 1 1 d . . .
C58 C 0.5485(3) 0.15493(17) -0.2802(3) 0.0467(18) Uani 1 1 d . . .
H58 H 0.5647 0.1552 -0.3173 0.056 Uiso 1 1 calc R . .
C59 C 0.5528(3) 0.18764(17) -0.2473(3) 0.0474(19) Uani 1 1 d . . .
H59 H 0.5711 0.2094 -0.2626 0.057 Uiso 1 1 calc R . .
C60 C 0.5155(4) 0.08694(19) -0.2971(4) 0.071(2) Uani 1 1 d . . .
H60A H 0.4819 0.0704 -0.2822 0.107 Uiso 1 1 calc R . .
H60B H 0.5587 0.0744 -0.2964 0.107 Uiso 1 1 calc R . .
H60C H 0.5024 0.0938 -0.3361 0.107 Uiso 1 1 calc R . .
C63 C 0.6109(3) 0.27328(17) 0.1506(3) 0.0494(19) Uani 1 1 d . . .
C65 C 0.5580(3) 0.21980(17) 0.1992(3) 0.0491(19) Uani 1 1 d . . .
C66 C 0.5751(3) 0.18573(18) 0.2248(3) 0.0529(19) Uani 1 1 d . . .
H66 H 0.6190 0.1819 0.2400 0.063 Uiso 1 1 calc R . .
C67 C 0.5272(4) 0.15728(19) 0.2280(3) 0.065(2) Uani 1 1 d . . .
H67 H 0.5395 0.1345 0.2452 0.078 Uiso 1 1 calc R . .
C68 C 0.4613(4) 0.16223(19) 0.2058(3) 0.060(2) Uani 1 1 d . . .
C69 C 0.4439(3) 0.19682(18) 0.1833(3) 0.053(2) Uani 1 1 d . . .
H69 H 0.3994 0.2009 0.1695 0.064 Uiso 1 1 calc R . .
C70 C 0.4908(3) 0.22590(18) 0.1806(3) 0.0478(18) Uani 1 1 d . . .
H70 H 0.4773 0.2493 0.1663 0.057 Uiso 1 1 calc R . .
C71 C 0.4103(4) 0.1302(2) 0.2039(4) 0.084(3) Uani 1 1 d . . .
H71A H 0.4204 0.1133 0.1731 0.126 Uiso 1 1 calc R . .
H71B H 0.3653 0.1401 0.1973 0.126 Uiso 1 1 calc R . .
H71C H 0.4130 0.1169 0.2400 0.126 Uiso 1 1 calc R . .
C74 C 0.7231(3) 0.45827(18) 0.0868(4) 0.065(2) Uani 1 1 d . . .
H74A H 0.7552 0.4783 0.0799 0.078 Uiso 1 1 calc R . .
H74B H 0.7332 0.4484 0.1252 0.078 Uiso 1 1 calc R . .
C75 C 0.6514(4) 0.4741(2) 0.0837(5) 0.108(4) Uani 1 1 d . . .
H75A H 0.6377 0.4784 0.0434 0.130 Uiso 1 1 calc R . .
H75B H 0.6207 0.4556 0.0988 0.130 Uiso 1 1 calc R . .
C76 C 0.6442(6) 0.5089(3) 0.1152(6) 0.169(6) Uani 1 1 d . . .
H76A H 0.6774 0.5268 0.1022 0.203 Uiso 1 1 calc R . .
H76B H 0.6544 0.5042 0.1559 0.203 Uiso 1 1 calc R . .
C77 C 0.5744(6) 0.5263(3) 0.1083(6) 0.162(6) Uani 1 1 d . . .
H77A H 0.5416 0.5067 0.1159 0.194 Uiso 1 1 calc R . .
H77B H 0.5709 0.5449 0.1387 0.194 Uiso 1 1 calc R . .
C78 C 0.5522(5) 0.5443(3) 0.0540(5) 0.135(4) Uani 1 1 d . . .
H78A H 0.5864 0.5618 0.0427 0.203 Uiso 1 1 calc R . .
H78B H 0.5103 0.5575 0.0591 0.203 Uiso 1 1 calc R . .
H78C H 0.5455 0.5256 0.0245 0.203 Uiso 1 1 calc R . .
C80 C 0.6543(3) 0.44456(16) -0.1140(3) 0.053(2) Uani 1 1 d . . .
H80A H 0.6086 0.4413 -0.1008 0.064 Uiso 1 1 calc R . .
H80B H 0.6522 0.4435 -0.1559 0.064 Uiso 1 1 calc R . .
C81 C 0.6816(3) 0.48185(17) -0.0945(4) 0.061(2) Uani 1 1 d . . .
H81A H 0.7248 0.4862 -0.1119 0.073 Uiso 1 1 calc R . .
H81B H 0.6898 0.4814 -0.0529 0.073 Uiso 1 1 calc R . .
C82 C 0.6337(4) 0.51391(18) -0.1103(4) 0.081(3) Uani 1 1 d . . .
H82A H 0.5897 0.5086 -0.0948 0.097 Uiso 1 1 calc R . .
H82B H 0.6276 0.5151 -0.1520 0.097 Uiso 1 1 calc R . .
C83 C 0.6579(4) 0.55204(19) -0.0880(4) 0.081(3) Uani 1 1 d . . .
H83A H 0.7024 0.5571 -0.1025 0.097 Uiso 1 1 calc R . .
H83B H 0.6626 0.5512 -0.0461 0.097 Uiso 1 1 calc R . .
C84 C 0.6096(5) 0.5844(2) -0.1059(6) 0.137(5) Uani 1 1 d . . .
H84A H 0.6068 0.5864 -0.1473 0.205 Uiso 1 1 calc R . .
H84B H 0.6265 0.6075 -0.0895 0.205 Uiso 1 1 calc R . .
H84C H 0.5652 0.5793 -0.0922 0.205 Uiso 1 1 calc R . .
C86 C 0.8513(3) 0.43607(18) -0.1780(3) 0.057(2) Uani 1 1 d . . .
H86A H 0.8237 0.4582 -0.1720 0.069 Uiso 1 1 calc R . .
H86B H 0.8329 0.4234 -0.2123 0.069 Uiso 1 1 calc R . .
C87 C 0.9227(4) 0.44824(19) -0.1883(4) 0.078(3) Uani 1 1 d . . .
H87A H 0.9517 0.4264 -0.1917 0.094 Uiso 1 1 calc R . .
H87B H 0.9403 0.4633 -0.1561 0.094 Uiso 1 1 calc R . .
C88 C 0.9224(4) 0.4725(2) -0.2468(5) 0.117(4) Uani 1 1 d . . .
H88A H 0.8940 0.4596 -0.2758 0.140 Uiso 1 1 calc R . .
H88B H 0.9011 0.4965 -0.2395 0.140 Uiso 1 1 calc R . .
C89 C 0.9844(6) 0.4793(3) -0.2698(6) 0.142(5) Uani 1 1 d . . .
H89A H 1.0062 0.4556 -0.2783 0.170 Uiso 1 1 calc R . .
H89B H 1.0134 0.4927 -0.2417 0.170 Uiso 1 1 calc R . .
C90 C 0.9764(6) 0.5028(3) -0.3256(5) 0.149(5) Uani 1 1 d . . .
H90A H 0.9511 0.4887 -0.3546 0.224 Uiso 1 1 calc R . .
H90B H 1.0205 0.5087 -0.3392 0.224 Uiso 1 1 calc R . .
H90C H 0.9526 0.5257 -0.3177 0.224 Uiso 1 1 calc R . .
C92 C 0.9043(3) 0.44825(15) 0.0059(3) 0.053(2) Uani 1 1 d . . .
H92A H 0.9497 0.4462 -0.0086 0.063 Uiso 1 1 calc R . .
H92B H 0.9085 0.4543 0.0467 0.063 Uiso 1 1 calc R . .
C93 C 0.8657(3) 0.47866(16) -0.0259(3) 0.0511(19) Uani 1 1 d . . .
H93A H 0.8223 0.4823 -0.0085 0.061 Uiso 1 1 calc R . .
H93B H 0.8568 0.4709 -0.0657 0.061 Uiso 1 1 calc R . .
C94 C 0.9048(3) 0.51594(17) -0.0248(3) 0.057(2) Uani 1 1 d . . .
H94A H 0.9138 0.5231 0.0152 0.069 Uiso 1 1 calc R . .
H94B H 0.9484 0.5118 -0.0418 0.069 Uiso 1 1 calc R . .
C95 C 0.8708(4) 0.54762(17) -0.0552(4) 0.072(2) Uani 1 1 d . . .
H95A H 0.8261 0.5511 -0.0400 0.086 Uiso 1 1 calc R . .
H95B H 0.8646 0.5413 -0.0959 0.086 Uiso 1 1 calc R . .
C96 C 0.9095(3) 0.58410(18) -0.0497(4) 0.069(2) Uani 1 1 d . . .
H96A H 0.9130 0.5915 -0.0098 0.104 Uiso 1 1 calc R . .
H96B H 0.8860 0.6032 -0.0719 0.104 Uiso 1 1 calc R . .
H96C H 0.9543 0.5808 -0.0638 0.104 Uiso 1 1 calc R . .
O135 O 0.7415(2) 0.21847(12) 0.2328(2) 0.0556(13) Uani 1 1 d . . .
O146 O 0.4946(2) 0.19452(13) -0.0447(2) 0.0616(15) Uani 1 1 d . . .
O157 O 0.81490(19) 0.18103(11) -0.2439(2) 0.0507(12) Uani 1 1 d . . .
O168 O 1.0820(2) 0.20655(12) 0.0290(2) 0.0519(13) Uani 1 1 d . . .
O169 O 0.87498(19) 0.06069(10) 0.0053(2) 0.0489(12) Uani 1 1 d . . .
O175 O 0.7577(2) 0.04126(11) -0.0834(2) 0.0515(13) Uani 1 1 d . . .
O181 O 0.6951(2) 0.05571(11) 0.0331(2) 0.0509(12) Uani 1 1 d . . .
O187 O 0.8206(2) 0.05835(11) 0.1264(2) 0.0511(13) Uani 1 1 d . . .
N125 N 0.8298(2) 0.21170(13) 0.1726(2) 0.0442(14) Uani 1 1 d . . .
H125 H 0.8597 0.2245 0.1553 0.053 Uiso 1 1 calc R . .
N127 N 0.8220(2) 0.26456(13) 0.2283(2) 0.0501(15) Uani 1 1 d . . .
H127 H 0.8533 0.2726 0.2066 0.060 Uiso 1 1 calc R . .
N136 N 0.5271(2) 0.18121(14) 0.0485(2) 0.0479(15) Uani 1 1 d . . .
H136 H 0.5185 0.1871 0.0835 0.057 Uiso 1 1 calc R . .
N138 N 0.4734(2) 0.23701(14) 0.0263(2) 0.0478(15) Uani 1 1 d . . .
H138 H 0.4780 0.2414 0.0628 0.057 Uiso 1 1 calc R . .
N147 N 0.7251(2) 0.18201(13) -0.1840(2) 0.0426(14) Uani 1 1 d . . .
H147 H 0.6920 0.1957 -0.1733 0.051 Uiso 1 1 calc R . .
N149 N 0.7333(2) 0.22608(14) -0.2552(2) 0.0489(15) Uani 1 1 d . . .
H149 H 0.6990 0.2359 -0.2389 0.059 Uiso 1 1 calc R . .
N158 N 1.0408(2) 0.17996(14) -0.0555(2) 0.0474(15) Uani 1 1 d . . .
H158 H 1.0467 0.1807 -0.0921 0.057 Uiso 1 1 calc R . .
N160 N 1.0939(2) 0.23643(13) -0.0581(2) 0.0440(14) Uani 1 1 d . . .
H160 H 1.0842 0.2343 -0.0946 0.053 Uiso 1 1 calc R . .
C97 C 0.8789(3) 0.11771(16) 0.1221(3) 0.0400(17) Uani 1 1 d . . .
C98 C 0.8787(3) 0.15539(16) 0.1355(3) 0.0409(17) Uani 1 1 d . . .
H98 H 0.9181 0.1692 0.1307 0.049 Uiso 1 1 calc R . .
C99 C 0.8225(3) 0.17364(17) 0.1558(3) 0.0419(17) Uani 1 1 d . . .
C100 C 0.7619(3) 0.15359(16) 0.1578(3) 0.0424(17) Uani 1 1 d . . .
H100 H 0.7226 0.1658 0.1683 0.051 Uiso 1 1 calc R . .
C101 C 0.7595(3) 0.11565(17) 0.1443(3) 0.0416(17) Uani 1 1 d . . .
C102 C 0.6913(3) 0.09519(17) 0.1429(3) 0.0430(17) Uani 1 1 d . . .
H10A H 0.6990 0.0683 0.1432 0.052 Uiso 1 1 calc R . .
H10B H 0.6672 0.1016 0.1771 0.052 Uiso 1 1 calc R . .
C103 C 0.6481(3) 0.10580(16) 0.0893(3) 0.0404(17) Uani 1 1 d . . .
C104 C 0.6058(3) 0.13664(16) 0.0907(3) 0.0425(17) Uani 1 1 d . . .
H104 H 0.6012 0.1493 0.1254 0.051 Uiso 1 1 calc R . .
C105 C 0.5697(3) 0.14930(16) 0.0414(3) 0.0404(17) Uani 1 1 d . . .
C106 C 0.5775(3) 0.13096(16) -0.0106(3) 0.0406(17) Uani 1 1 d . . .
H106 H 0.5550 0.1398 -0.0441 0.049 Uiso 1 1 calc R . .
C107 C 0.6192(3) 0.09904(16) -0.0130(3) 0.0414(17) Uani 1 1 d . . .
C108 C 0.6284(3) 0.08031(16) -0.0714(3) 0.0419(17) Uani 1 1 d . . .
H10C H 0.6353 0.0535 -0.0658 0.050 Uiso 1 1 calc R . .
H10D H 0.5875 0.0838 -0.0957 0.050 Uiso 1 1 calc R . .
C109 C 0.6885(3) 0.09658(15) -0.1015(3) 0.0389(17) Uani 1 1 d . . .
C110 C 0.6823(3) 0.13115(16) -0.1292(3) 0.0410(17) Uani 1 1 d . . .
H110 H 0.6402 0.1431 -0.1312 0.049 Uiso 1 1 calc R . .
C111 C 0.7367(3) 0.14811(15) -0.1537(3) 0.0364(16) Uani 1 1 d . . .
C112 C 0.8009(3) 0.13152(16) -0.1478(3) 0.0393(17) Uani 1 1 d . . .
H112 H 0.8386 0.1440 -0.1612 0.047 Uiso 1 1 calc R . .
C113 C 0.8088(3) 0.09657(15) -0.1219(3) 0.0407(17) Uani 1 1 d . . .
C114 C 0.8797(3) 0.08014(16) -0.1147(3) 0.0474(19) Uani 1 1 d . . .
H11A H 0.9026 0.0825 -0.1508 0.057 Uiso 1 1 calc R . .
H11B H 0.8766 0.0536 -0.1054 0.057 Uiso 1 1 calc R . .
C115 C 0.9214(3) 0.10055(15) -0.0663(3) 0.0394(17) Uani 1 1 d . . .
C116 C 0.9626(3) 0.13038(15) -0.0798(3) 0.0412(17) Uani 1 1 d . . .
H116 H 0.9661 0.1373 -0.1183 0.049 Uiso 1 1 calc R . .
C117 C 0.9989(3) 0.15030(16) -0.0371(3) 0.0423(18) Uani 1 1 d . . .
C118 C 0.9923(3) 0.14054(16) 0.0204(3) 0.0434(18) Uani 1 1 d . . .
H118 H 1.0155 0.1541 0.0494 0.052 Uiso 1 1 calc R . .
C119 C 0.9508(3) 0.11034(15) 0.0350(3) 0.0394(17) Uani 1 1 d . . .
C120 C 0.9419(3) 0.09989(16) 0.0981(3) 0.0419(17) Uani 1 1 d . . .
H12C H 0.9387 0.0728 0.1014 0.050 Uiso 1 1 calc R . .
H12D H 0.9817 0.1080 0.1211 0.050 Uiso 1 1 calc R . .
C121 C 0.9161(3) 0.09054(15) -0.0089(3) 0.0390(17) Uani 1 1 d . . .
C122 C 0.7517(3) 0.07792(15) -0.1022(3) 0.0391(17) Uani 1 1 d . . .
C123 C 0.6531(3) 0.08662(16) 0.0371(3) 0.0396(17) Uani 1 1 d . . .
C124 C 0.8191(3) 0.09716(16) 0.1309(3) 0.0401(17) Uani 1 1 d . . .
C126 C 0.7946(3) 0.23038(17) 0.2133(3) 0.0436(17) Uani 1 1 d . . .
C128 C 0.8057(3) 0.28837(16) 0.2747(3) 0.0389(17) Uani 1 1 d . . .
C129 C 0.7637(3) 0.27749(18) 0.3176(3) 0.0489(19) Uani 1 1 d . . .
H129 H 0.7426 0.2541 0.3167 0.059 Uiso 1 1 calc R . .
C130 C 0.7540(4) 0.30279(19) 0.3628(3) 0.063(2) Uani 1 1 d . . .
H130 H 0.7260 0.2957 0.3923 0.075 Uiso 1 1 calc R . .
C131 C 0.7838(4) 0.33737(18) 0.3654(3) 0.057(2) Uani 1 1 d . . .
C132 C 0.8240(3) 0.34755(18) 0.3213(3) 0.054(2) Uani 1 1 d . . .
H132 H 0.8441 0.3712 0.3216 0.065 Uiso 1 1 calc R . .
C133 C 0.8352(3) 0.32337(17) 0.2769(3) 0.0511(19) Uani 1 1 d . . .
H133 H 0.8632 0.3307 0.2476 0.061 Uiso 1 1 calc R . .
C134 C 0.7762(5) 0.3641(2) 0.4162(4) 0.107(4) Uani 1 1 d . . .
H13A H 0.7380 0.3565 0.4379 0.160 Uiso 1 1 calc R . .
H13B H 0.7690 0.3892 0.4020 0.160 Uiso 1 1 calc R . .
H13C H 0.8168 0.3634 0.4408 0.160 Uiso 1 1 calc R . .
C137 C 0.4984(3) 0.20348(17) 0.0062(3) 0.048(2) Uani 1 1 d . . .
C139 C 0.4411(3) 0.26451(18) -0.0088(3) 0.0478(19) Uani 1 1 d . . .
C140 C 0.4453(3) 0.30193(18) 0.0086(3) 0.057(2) Uani 1 1 d . . .
H140 H 0.4681 0.3081 0.0433 0.068 Uiso 1 1 calc R . .
C141 C 0.4156(3) 0.3301(2) -0.0257(3) 0.060(2) Uani 1 1 d . . .
H141 H 0.4191 0.3549 -0.0135 0.072 Uiso 1 1 calc R . .
C142 C 0.3809(3) 0.3220(2) -0.0776(4) 0.068(2) Uani 1 1 d . . .
C143 C 0.3752(3) 0.2848(2) -0.0925(4) 0.068(2) Uani 1 1 d . . .
H143 H 0.3506 0.2786 -0.1264 0.081 Uiso 1 1 calc R . .
C144 C 0.4043(3) 0.2559(2) -0.0596(3) 0.056(2) Uani 1 1 d . . .
H144 H 0.3993 0.2311 -0.0715 0.067 Uiso 1 1 calc R . .
C145 C 0.3488(4) 0.3522(2) -0.1162(4) 0.095(3) Uani 1 1 d . . .
H14A H 0.3002 0.3500 -0.1164 0.142 Uiso 1 1 calc R . .
H14B H 0.3638 0.3492 -0.1548 0.142 Uiso 1 1 calc R . .
H14C H 0.3621 0.3765 -0.1019 0.142 Uiso 1 1 calc R . .
C148 C 0.7615(3) 0.19525(16) -0.2287(3) 0.0437(18) Uani 1 1 d . . .
C150 C 0.7534(3) 0.24391(16) -0.3062(3) 0.0373(16) Uani 1 1 d . . .
C151 C 0.7227(3) 0.27825(17) -0.3198(3) 0.0472(18) Uani 1 1 d . . .
H151 H 0.6913 0.2884 -0.2953 0.057 Uiso 1 1 calc R . .
C152 C 0.7382(3) 0.29732(19) -0.3689(3) 0.055(2) Uani 1 1 d . . .
H152 H 0.7174 0.3203 -0.3769 0.066 Uiso 1 1 calc R . .
C153 C 0.7845(3) 0.2829(2) -0.4070(3) 0.059(2) Uani 1 1 d . . .
C154 C 0.8143(3) 0.24884(19) -0.3926(3) 0.057(2) Uani 1 1 d . . .
H154 H 0.8456 0.2387 -0.4171 0.068 Uiso 1 1 calc R . .
C155 C 0.7995(3) 0.22914(18) -0.3429(3) 0.051(2) Uani 1 1 d . . .
H155 H 0.8205 0.2062 -0.3346 0.062 Uiso 1 1 calc R . .
C156 C 0.8003(4) 0.3039(2) -0.4613(4) 0.100(3) Uani 1 1 d . . .
H15A H 0.7966 0.2871 -0.4938 0.149 Uiso 1 1 calc R . .
H15B H 0.8457 0.3137 -0.4577 0.149 Uiso 1 1 calc R . .
H15C H 0.7687 0.3243 -0.4671 0.149 Uiso 1 1 calc R . .
C159 C 1.0732(3) 0.20763(16) -0.0239(3) 0.0417(18) Uani 1 1 d . . .
C161 C 1.1295(3) 0.26913(16) -0.0404(3) 0.0420(18) Uani 1 1 d . . .
C162 C 1.1638(3) 0.27394(18) 0.0124(3) 0.0502(19) Uani 1 1 d . . .
H162 H 1.1643 0.2547 0.0396 0.060 Uiso 1 1 calc R . .
C163 C 1.1975(3) 0.3075(2) 0.0251(4) 0.061(2) Uani 1 1 d . . .
H163 H 1.2198 0.3103 0.0611 0.073 Uiso 1 1 calc R . .
C164 C 1.1991(3) 0.33670(18) -0.0134(4) 0.057(2) Uani 1 1 d . . .
C165 C 1.1647(3) 0.33176(18) -0.0666(4) 0.060(2) Uani 1 1 d . . .
H165 H 1.1643 0.3511 -0.0937 0.072 Uiso 1 1 calc R . .
C166 C 1.1311(3) 0.29860(17) -0.0797(3) 0.0501(19) Uani 1 1 d . . .
H166 H 1.1089 0.2959 -0.1157 0.060 Uiso 1 1 calc R . .
C167 C 1.2374(4) 0.37255(19) 0.0011(4) 0.078(3) Uani 1 1 d . . .
H16A H 1.2305 0.3793 0.0405 0.117 Uiso 1 1 calc R . .
H16B H 1.2210 0.3924 -0.0240 0.117 Uiso 1 1 calc R . .
H16C H 1.2851 0.3687 -0.0040 0.117 Uiso 1 1 calc R . .
C170 C 0.9106(3) 0.02534(15) 0.0063(3) 0.055(2) Uani 1 1 d . . .
H17A H 0.9520 0.0275 0.0305 0.066 Uiso 1 1 calc R . .
H17B H 0.9230 0.0188 -0.0324 0.066 Uiso 1 1 calc R . .
C171 C 0.8663(4) -0.00457(18) 0.0296(4) 0.074(3) Uani 1 1 d . . .
H17C H 0.8240 -0.0057 0.0065 0.088 Uiso 1 1 calc R . .
H17D H 0.8557 0.0016 0.0690 0.088 Uiso 1 1 calc R . .
C172 C 0.9018(4) -0.0431(2) 0.0285(5) 0.103(3) Uani 1 1 d . . .
H17E H 0.9091 -0.0497 -0.0115 0.124 Uiso 1 1 calc R . .
H17F H 0.9461 -0.0408 0.0482 0.124 Uiso 1 1 calc R . .
C173 C 0.8638(6) -0.0750(2) 0.0559(6) 0.135(5) Uani 1 1 d . . .
H17G H 0.8157 -0.0717 0.0461 0.163 Uiso 1 1 calc R . .
H17H H 0.8778 -0.0983 0.0382 0.163 Uiso 1 1 calc R . .
C174 C 0.8715(7) -0.0795(4) 0.1171(5) 0.183(7) Uani 1 1 d . . .
H17I H 0.9183 -0.0761 0.1292 0.274 Uiso 1 1 calc R . .
H17J H 0.8570 -0.1043 0.1276 0.274 Uiso 1 1 calc R . .
H17K H 0.8442 -0.0611 0.1358 0.274 Uiso 1 1 calc R . .
C176 C 0.7446(4) 0.01429(18) -0.1282(3) 0.067(2) Uani 1 1 d . . .
H17L H 0.7685 0.0213 -0.1624 0.081 Uiso 1 1 calc R . .
H17M H 0.6963 0.0135 -0.1385 0.081 Uiso 1 1 calc R . .
C177 C 0.7678(5) -0.0230(2) -0.1076(4) 0.098(3) Uani 1 1 d . . .
H17N H 0.7411 -0.0306 -0.0753 0.117 Uiso 1 1 calc R . .
H17O H 0.8149 -0.0213 -0.0937 0.117 Uiso 1 1 calc R . .
C178 C 0.7615(6) -0.0535(3) -0.1552(5) 0.145(5) Uani 1 1 d . . .
H17P H 0.7158 -0.0530 -0.1727 0.174 Uiso 1 1 calc R . .
H17Q H 0.7930 -0.0478 -0.1850 0.174 Uiso 1 1 calc R . .
C179 C 0.7762(7) -0.0918(3) -0.1317(8) 0.208(8) Uani 1 1 d . . .
H17R H 0.7367 -0.0991 -0.1107 0.249 Uiso 1 1 calc R . .
H17S H 0.7776 -0.1084 -0.1648 0.249 Uiso 1 1 calc R . .
C180 C 0.8311(9) -0.1000(4) -0.0973(8) 0.230(9) Uani 1 1 d . . .
H18C H 0.8350 -0.1268 -0.0931 0.344 Uiso 1 1 calc R . .
H18D H 0.8263 -0.0888 -0.0600 0.344 Uiso 1 1 calc R . .
H18E H 0.8712 -0.0903 -0.1142 0.344 Uiso 1 1 calc R . .
C182 C 0.6739(4) 0.02174(17) 0.0596(4) 0.067(2) Uani 1 1 d . . .
H18F H 0.6486 0.0281 0.0932 0.081 Uiso 1 1 calc R . .
H18G H 0.7140 0.0078 0.0729 0.081 Uiso 1 1 calc R . .
C183 C 0.6315(4) -0.0027(2) 0.0215(4) 0.069(2) Uani 1 1 d . . .
H18H H 0.6543 -0.0065 -0.0143 0.083 Uiso 1 1 calc R . .
H18I H 0.5888 0.0099 0.0122 0.083 Uiso 1 1 calc R . .
C184 C 0.6171(4) -0.0403(2) 0.0477(4) 0.079(3) Uani 1 1 d . . .
H18J H 0.6595 -0.0541 0.0514 0.095 Uiso 1 1 calc R . .
H18K H 0.6019 -0.0361 0.0864 0.095 Uiso 1 1 calc R . .
C185 C 0.5657(5) -0.0647(3) 0.0163(5) 0.119(4) Uani 1 1 d . . .
H18L H 0.5580 -0.0868 0.0396 0.143 Uiso 1 1 calc R . .
H18M H 0.5231 -0.0511 0.0123 0.143 Uiso 1 1 calc R . .
C186 C 0.5848(7) -0.0769(3) -0.0410(5) 0.167(6) Uani 1 1 d . . .
H18N H 0.5993 -0.0555 -0.0626 0.250 Uiso 1 1 calc R . .
H18O H 0.5464 -0.0884 -0.0609 0.250 Uiso 1 1 calc R . .
H18P H 0.6214 -0.0947 -0.0371 0.250 Uiso 1 1 calc R . .
C188 C 0.8198(3) 0.03996(19) 0.1822(3) 0.064(2) Uani 1 1 d . . .
H18Q H 0.8048 0.0142 0.1766 0.077 Uiso 1 1 calc R . .
H18R H 0.7869 0.0525 0.2055 0.077 Uiso 1 1 calc R . .
C189 C 0.8875(4) 0.0399(3) 0.2146(4) 0.094(3) Uani 1 1 d . . .
H18S H 0.9064 0.0650 0.2131 0.113 Uiso 1 1 calc R . .
H18T H 0.8802 0.0342 0.2548 0.113 Uiso 1 1 calc R . .
C190 C 0.9368(5) 0.0140(3) 0.1941(5) 0.122(4) Uani 1 1 d . . .
H19A H 0.9412 0.0178 0.1530 0.183 Uiso 1 1 calc R . .
H19B H 0.9208 -0.0115 0.1998 0.183 Uiso 1 1 calc R . .
C191 C 1.0102(6) 0.0188(4) 0.2267(8) 0.210(8) Uani 1 1 d . . .
H19C H 1.0274 0.0439 0.2195 0.252 Uiso 1 1 calc R . .
H19D H 1.0057 0.0161 0.2680 0.252 Uiso 1 1 calc R . .
C192 C 1.0555(7) -0.0073(4) 0.2081(7) 0.214(8) Uani 1 1 d . . .
H19E H 1.0356 -0.0319 0.2097 0.320 Uiso 1 1 calc R . .
H19F H 1.0962 -0.0066 0.2325 0.320 Uiso 1 1 calc R . .
H19G H 1.0665 -0.0018 0.1690 0.320 Uiso 1 1 calc R . .
N193 N 0.7836(2) 0.23642(12) -0.0100(2) 0.0368(19) Uani 0.75 1 d PD A 1
C194 C 0.7767(5) 0.2681(2) -0.0511(4) 0.056(3) Uani 0.75 1 d P A 1
H19H H 0.7323 0.2665 -0.0709 0.067 Uiso 0.75 1 calc PR A 1
H19I H 0.8106 0.2651 -0.0799 0.067 Uiso 0.75 1 calc PR A 1
C195 C 0.7845(3) 0.30740(16) -0.0247(3) 0.050(3) Uani 0.75 1 d P A 1
H19J H 0.7519 0.3106 0.0046 0.074 Uiso 0.75 1 calc PR A 1
H19K H 0.7767 0.3260 -0.0543 0.074 Uiso 0.75 1 calc PR A 1
H19L H 0.8296 0.3102 -0.0078 0.074 Uiso 0.75 1 calc PR A 1
C196 C 0.7326(4) 0.2402(2) 0.0381(4) 0.051(3) Uani 0.75 1 d P A 1
H19M H 0.7394 0.2639 0.0582 0.062 Uiso 0.75 1 calc PR A 1
H19N H 0.7392 0.2199 0.0658 0.062 Uiso 0.75 1 calc PR A 1
C197 C 0.6569(3) 0.2383(2) 0.0090(4) 0.118(4) Uani 1 1 d . A 1
H19O H 0.6477 0.2609 -0.0127 0.176 Uiso 1 1 calc R A 1
H19P H 0.6246 0.2359 0.0386 0.176 Uiso 1 1 calc R A 1
H19Q H 0.6531 0.2170 -0.0164 0.176 Uiso 1 1 calc R A 1
C198 C 0.8528(4) 0.2384(2) 0.0231(4) 0.057(3) Uani 0.75 1 d P A 1
H19R H 0.8577 0.2173 0.0494 0.068 Uiso 0.75 1 calc PR A 1
H19S H 0.8558 0.2614 0.0456 0.068 Uiso 0.75 1 calc PR A 1
C199 C 0.9114(3) 0.2375(2) -0.0213(4) 0.075(4) Uani 0.75 1 d P A 1
H19T H 0.9060 0.2157 -0.0456 0.113 Uiso 0.75 1 calc PR A 1
H19U H 0.9547 0.2364 -0.0006 0.113 Uiso 0.75 1 calc PR A 1
H19V H 0.9092 0.2597 -0.0447 0.113 Uiso 0.75 1 calc PR A 1
C200 C 0.7748(5) 0.2003(2) -0.0405(4) 0.058(3) Uani 0.75 1 d P A 1
H20A H 0.8092 0.1984 -0.0691 0.069 Uiso 0.75 1 calc PR A 1
H20B H 0.7308 0.2004 -0.0611 0.069 Uiso 0.75 1 calc PR A 1
C201 C 0.7796(3) 0.16471(17) -0.0010(3) 0.056(3) Uani 0.75 1 d P A 1
H20C H 0.8234 0.1640 0.0189 0.085 Uiso 0.75 1 calc PR A 1
H20D H 0.7737 0.1425 -0.0244 0.085 Uiso 0.75 1 calc PR A 1
H20E H 0.7447 0.1657 0.0266 0.085 Uiso 0.75 1 calc PR A 1
N19B N 0.7836(2) 0.23642(12) -0.0100(2) 0.037(2) Uani 0.25 1 d P B 2
C294 C 0.7886(10) 0.2734(5) 0.0175(10) 0.023(5) Uiso 0.25 1 d P B 2
H29A H 0.8314 0.2747 0.0399 0.027 Uiso 0.25 1 calc PR B 2
H29B H 0.7523 0.2757 0.0443 0.027 Uiso 0.25 1 calc PR B 2
C19B C 0.7845(3) 0.30740(16) -0.0247(3) 0.050(3) Uani 0.25 1 d P B 2
H19W H 0.7882 0.3304 -0.0030 0.074 Uiso 0.25 1 calc PR B 2
H19X H 0.7417 0.3069 -0.0463 0.074 Uiso 0.25 1 calc PR B 2
H19Y H 0.8209 0.3059 -0.0508 0.074 Uiso 0.25 1 calc PR B 2
C296 C 0.7123(9) 0.2332(5) -0.0463(9) 0.022(5) Uiso 0.25 1 d P B 2
H29C H 0.7071 0.2090 -0.0652 0.026 Uiso 0.25 1 calc PR B 2
H29D H 0.7068 0.2531 -0.0747 0.026 Uiso 0.25 1 calc PR B 2
C19D C 0.6569(3) 0.2383(2) 0.0090(4) 0.118(4) Uani 0.25 1 d P B 2
H191 H 0.6109 0.2370 -0.0066 0.176 Uiso 0.25 1 calc PR B 2
H191' H 0.6643 0.2622 0.0274 0.176 Uiso 0.25 1 calc PR B 2
H19V' H 0.6646 0.2186 0.0368 0.176 Uiso 0.25 1 calc PR B 2
C298 C 0.8332(8) 0.2331(6) -0.0577(6) 0.028(5) Uiso 0.25 1 d PD B 2
H29E H 0.8262 0.2530 -0.0860 0.033 Uiso 0.25 1 calc PR B 2
H29F H 0.8289 0.2090 -0.0771 0.033 Uiso 0.25 1 calc PR B 2
C19F C 0.9114(3) 0.2375(2) -0.0213(4) 0.075(4) Uani 0.25 1 d P B 2
H192 H 0.9468 0.2357 -0.0484 0.113 Uiso 0.25 1 calc PR B 2
H192' H 0.9167 0.2177 0.0068 0.113 Uiso 0.25 1 calc PR B 2
H19V'' H 0.9141 0.2614 -0.0022 0.113 Uiso 0.25 1 calc PR B 2
C300 C 0.7922(10) 0.2045(5) 0.0301(10) 0.027(5) Uiso 0.25 1 d P B 2
H30A H 0.7605 0.2073 0.0607 0.032 Uiso 0.25 1 calc PR B 2
H30B H 0.8378 0.2051 0.0476 0.032 Uiso 0.25 1 calc PR B 2
C20H C 0.7796(3) 0.16471(17) -0.0010(3) 0.056(3) Uani 0.25 1 d P B 2
H20F H 0.7859 0.1449 0.0269 0.085 Uiso 0.25 1 calc PR B 2
H20G H 0.8114 0.1616 -0.0309 0.085 Uiso 0.25 1 calc PR B 2
H20H H 0.7341 0.1638 -0.0177 0.085 Uiso 0.25 1 calc PR B 2
P202 P 0.82051(9) 0.46329(5) 0.26408(9) 0.0512(5) Uani 1 1 d . . .
F203 F 0.8020(2) 0.42372(10) 0.23578(19) 0.0714(13) Uani 1 1 d . . .
F204 F 0.77525(19) 0.45367(11) 0.31736(18) 0.0688(12) Uani 1 1 d . . .
F205 F 0.8389(2) 0.50316(10) 0.29217(19) 0.0703(12) Uani 1 1 d . . .
F206 F 0.86598(19) 0.47334(11) 0.21053(19) 0.0731(13) Uani 1 1 d . . .
F207 F 0.88478(19) 0.44505(11) 0.2973(2) 0.0768(13) Uani 1 1 d . . .
F208 F 0.75580(19) 0.48190(11) 0.23145(19) 0.0717(13) Uani 1 1 d . . .
Cl1 Cl 0.71549(17) 0.12097(11) -0.3303(2) 0.1702(16) Uani 1 1 d . . .
Cl2 Cl 0.7267(2) 0.04638(13) -0.28484(16) 0.1910(18) Uani 1 1 d . . .
C212 C 0.7185(9) 0.0921(4) -0.2704(6) 0.207(8) Uani 1 1 d . . .
H21A H 0.7564 0.0999 -0.2450 0.248 Uiso 1 1 calc R . .
H21B H 0.6772 0.0957 -0.2498 0.248 Uiso 1 1 calc R . .
Cl3 Cl 0.1164(3) 0.43574(13) -0.1279(2) 0.249(3) Uani 1 1 d . . .
Cl4 Cl 0.2123(2) 0.40140(11) -0.19580(15) 0.1718(16) Uani 1 1 d . . .
C209 C 0.1679(5) 0.4416(2) -0.1820(4) 0.099(3) Uani 1 1 d . . .
H20F' H 0.1996 0.4618 -0.1725 0.118 Uiso 1 1 calc R . .
H20G' H 0.1413 0.4489 -0.2164 0.118 Uiso 1 1 calc R . .

loop_
_atom_site_aniso_label
_atom_site_aniso_U_11
_atom_site_aniso_U_22
_atom_site_aniso_U_33
_atom_site_aniso_U_23
_atom_site_aniso_U_13
_atom_site_aniso_U_12
O39 0.040(2) 0.044(2) 0.055(4) 0.004(2) 0.008(2) -0.0017(19)
O50 0.053(3) 0.047(3) 0.055(4) -0.009(2) -0.004(2) 0.001(2)
O61 0.040(2) 0.050(3) 0.070(4) -0.014(2) 0.021(2) -0.002(2)
O72 0.060(3) 0.063(3) 0.047(4) 0.010(3) -0.011(3) -0.018(2)
O73 0.049(2) 0.031(2) 0.055(4) -0.001(2) 0.005(2) 0.0038(19)
O79 0.049(2) 0.037(2) 0.054(4) -0.001(2) 0.003(2) 0.0035(19)
O85 0.057(3) 0.029(2) 0.047(4) 0.003(2) 0.004(2) -0.0022(19)
O91 0.039(2) 0.034(2) 0.050(3) 0.001(2) -0.001(2) -0.0034(18)
N29 0.042(3) 0.041(3) 0.045(4) 0.006(3) 0.008(3) 0.005(2)
N31 0.038(3) 0.048(3) 0.056(5) 0.008(3) 0.002(3) 0.002(2)
N40 0.045(3) 0.039(3) 0.053(4) -0.011(3) 0.001(3) -0.003(2)
N42 0.040(3) 0.046(3) 0.057(5) -0.009(3) 0.001(3) 0.006(2)
N51 0.039(3) 0.041(3) 0.048(4) -0.005(3) 0.007(3) -0.004(2)
N53 0.040(3) 0.044(3) 0.054(5) -0.009(3) 0.009(3) -0.004(2)
N62 0.049(3) 0.051(3) 0.045(4) 0.011(3) -0.006(3) -0.008(3)
N64 0.053(3) 0.048(3) 0.045(5) 0.006(3) -0.002(3) -0.012(3)
C1 0.036(3) 0.036(3) 0.032(5) -0.003(3) -0.003(3) -0.005(3)
C2 0.043(3) 0.038(3) 0.034(5) 0.000(3) 0.004(3) -0.004(3)
C3 0.036(3) 0.037(3) 0.047(5) -0.001(3) 0.002(3) -0.002(3)
C4 0.037(3) 0.034(3) 0.045(5) -0.002(3) 0.010(3) -0.008(3)
C5 0.039(3) 0.032(3) 0.031(5) -0.001(3) -0.002(3) -0.012(3)
C6 0.042(3) 0.037(3) 0.050(6) 0.000(3) 0.007(3) -0.002(3)
C7 0.043(3) 0.034(3) 0.027(5) 0.004(3) 0.005(3) -0.008(3)
C8 0.040(3) 0.039(4) 0.037(5) 0.005(3) 0.005(3) -0.001(3)
C9 0.050(4) 0.033(3) 0.028(5) 0.005(3) 0.003(3) -0.002(3)
C10 0.045(4) 0.035(3) 0.031(5) 0.004(3) 0.002(3) -0.006(3)
C11 0.038(3) 0.038(3) 0.031(5) 0.006(3) 0.007(3) -0.003(3)
C12 0.048(4) 0.039(3) 0.034(5) 0.003(3) 0.002(3) 0.000(3)
C13 0.042(3) 0.039(3) 0.026(5) 0.005(3) -0.003(3) 0.005(3)
C14 0.046(4) 0.042(4) 0.035(5) -0.003(3) 0.004(3) 0.006(3)
C15 0.036(3) 0.038(3) 0.035(5) 0.000(3) -0.001(3) 0.004(3)
C16 0.038(3) 0.045(4) 0.029(5) 0.004(3) 0.001(3) 0.007(3)
C17 0.033(3) 0.034(3) 0.044(5) -0.003(3) 0.000(3) 0.007(3)
C18 0.037(3) 0.040(3) 0.050(5) -0.005(3) 0.004(3) 0.007(3)
C19 0.041(3) 0.037(3) 0.042(5) -0.005(3) 0.003(3) 0.006(3)
C20 0.041(3) 0.044(4) 0.038(5) -0.008(3) 0.001(3) 0.000(3)
C21 0.050(4) 0.037(3) 0.038(5) -0.001(3) 0.002(3) -0.002(3)
C22 0.040(3) 0.042(4) 0.038(5) -0.004(3) -0.001(3) 0.003(3)
C23 0.042(3) 0.037(3) 0.038(5) -0.010(3) 0.008(3) 0.000(3)
C24 0.039(3) 0.042(3) 0.039(5) -0.008(3) 0.002(3) -0.003(3)
C25 0.041(3) 0.033(3) 0.035(5) -0.005(3) 0.005(3) 0.003(3)
C26 0.034(3) 0.033(3) 0.049(6) 0.006(3) -0.011(3) 0.004(3)
C27 0.046(4) 0.031(3) 0.033(5) 0.006(3) 0.006(3) -0.003(3)
C28 0.034(3) 0.027(3) 0.038(5) -0.004(3) -0.003(3) -0.001(2)
C30 0.043(4) 0.039(3) 0.032(5) -0.001(3) -0.002(3) -0.003(3)
C32 0.041(3) 0.035(3) 0.045(6) 0.006(3) -0.016(3) -0.008(3)
C33 0.051(4) 0.048(4) 0.043(6) 0.011(4) -0.004(4) -0.009(3)
C34 0.050(4) 0.061(5) 0.052(6) 0.003(4) -0.012(4) -0.013(3)
C35 0.048(4) 0.058(4) 0.059(7) 0.014(4) -0.017(4) -0.020(3)
C36 0.044(4) 0.039(4) 0.084(7) 0.007(4) -0.023(4) -0.006(3)
C37 0.040(3) 0.050(4) 0.051(6) 0.006(4) -0.014(3) -0.007(3)
C38 0.083(5) 0.069(5) 0.072(7) 0.026(5) -0.019(5) -0.022(4)
C41 0.049(4) 0.040(4) 0.046(6) -0.006(3) 0.007(4) -0.001(3)
C43 0.048(4) 0.039(4) 0.043(5) 0.003(3) 0.006(3) 0.004(3)
C44 0.047(4) 0.048(4) 0.073(6) -0.015(4) 0.009(4) 0.005(3)
C45 0.068(5) 0.049(4) 0.067(7) -0.016(4) -0.002(4) 0.010(4)
C46 0.059(4) 0.060(5) 0.043(6) 0.003(4) 0.017(4) 0.014(4)
C47 0.045(4) 0.069(5) 0.054(6) 0.007(4) 0.009(4) 0.012(3)
C48 0.056(4) 0.051(4) 0.041(6) -0.002(4) 0.010(4) -0.005(3)
C49 0.066(5) 0.077(5) 0.092(8) -0.003(5) 0.019(5) 0.027(4)
C52 0.037(3) 0.037(3) 0.039(5) 0.003(3) -0.005(3) 0.004(3)
C54 0.035(3) 0.046(4) 0.037(5) -0.004(3) -0.011(3) -0.001(3)
C55 0.043(4) 0.051(4) 0.042(5) -0.008(4) -0.003(3) -0.008(3)
C56 0.050(4) 0.042(4) 0.059(6) 0.005(4) 0.006(4) -0.012(3)
C57 0.047(4) 0.044(4) 0.052(6) -0.003(4) -0.002(4) -0.001(3)
C58 0.050(4) 0.053(4) 0.038(5) -0.002(4) 0.003(3) 0.010(3)
C59 0.042(4) 0.047(4) 0.052(6) 0.000(4) 0.000(4) 0.002(3)
C60 0.085(5) 0.054(4) 0.074(7) -0.018(4) 0.004(5) -0.001(4)
C63 0.060(4) 0.041(4) 0.048(6) 0.001(4) 0.005(4) -0.007(3)
C65 0.071(5) 0.044(4) 0.034(5) -0.005(3) 0.016(4) -0.003(3)
C66 0.061(4) 0.052(4) 0.047(6) 0.002(4) 0.015(4) 0.001(3)
C67 0.085(5) 0.045(4) 0.067(7) 0.011(4) 0.035(5) 0.006(4)
C68 0.076(5) 0.055(4) 0.053(6) -0.002(4) 0.037(4) -0.011(4)
C69 0.056(4) 0.056(4) 0.049(6) -0.001(4) 0.011(4) -0.011(3)
C70 0.052(4) 0.052(4) 0.040(5) 0.003(3) 0.012(4) 0.001(3)
C71 0.096(6) 0.057(5) 0.101(8) -0.008(5) 0.044(5) -0.026(4)
C74 0.067(5) 0.041(4) 0.087(7) -0.017(4) 0.015(4) 0.003(3)
C75 0.091(6) 0.093(7) 0.142(10) -0.054(7) 0.031(6) 0.009(5)
C76 0.147(10) 0.131(10) 0.228(16) -0.060(10) -0.006(10) 0.072(8)
C77 0.155(11) 0.128(10) 0.204(16) 0.025(10) 0.015(10) 0.088(9)
C78 0.114(8) 0.139(10) 0.154(12) -0.003(9) 0.015(8) 0.045(7)
C80 0.064(4) 0.033(3) 0.061(6) 0.004(3) -0.005(4) 0.005(3)
C81 0.061(4) 0.040(4) 0.081(7) 0.000(4) -0.005(4) 0.003(3)
C82 0.082(5) 0.037(4) 0.122(8) -0.001(5) -0.021(5) -0.001(4)
C83 0.089(6) 0.049(5) 0.103(8) -0.005(5) -0.010(5) 0.007(4)
C84 0.119(8) 0.053(5) 0.233(14) -0.025(7) -0.058(9) 0.031(5)
C86 0.075(5) 0.041(4) 0.056(6) 0.013(4) 0.018(4) 0.002(3)
C87 0.092(6) 0.041(4) 0.103(8) 0.015(4) 0.024(5) -0.010(4)
C88 0.086(6) 0.065(6) 0.201(13) 0.055(7) 0.019(7) 0.001(5)
C89 0.125(9) 0.121(9) 0.179(14) 0.030(9) 0.000(9) -0.036(7)
C90 0.167(11) 0.166(11) 0.111(11) 0.089(9) -0.027(8) -0.078(9)
C92 0.061(4) 0.032(3) 0.065(6) 0.000(3) 0.002(4) -0.007(3)
C93 0.054(4) 0.035(4) 0.064(6) 0.003(3) -0.004(4) 0.004(3)
C94 0.062(4) 0.044(4) 0.065(6) -0.002(4) -0.011(4) 0.010(3)
C95 0.069(5) 0.040(4) 0.103(8) 0.000(4) -0.016(5) -0.002(4)
C96 0.062(5) 0.047(4) 0.097(8) 0.012(4) -0.011(5) -0.006(3)
O135 0.050(3) 0.056(3) 0.062(4) -0.008(3) 0.013(2) -0.016(2)
O146 0.073(3) 0.067(3) 0.044(4) -0.014(3) -0.004(3) 0.011(3)
O157 0.041(2) 0.057(3) 0.055(4) 0.007(2) 0.008(2) 0.013(2)
O168 0.055(3) 0.057(3) 0.044(4) 0.004(3) 0.003(3) -0.011(2)
O169 0.041(2) 0.033(2) 0.072(4) 0.008(2) 0.004(2) -0.0040(19)
O175 0.056(3) 0.034(2) 0.064(4) -0.009(2) 0.002(2) 0.000(2)
O181 0.049(3) 0.046(3) 0.057(4) 0.000(2) 0.002(2) -0.002(2)
O187 0.053(3) 0.041(3) 0.059(4) 0.016(2) -0.002(2) -0.010(2)
N125 0.049(3) 0.042(3) 0.043(4) -0.004(3) 0.010(3) -0.014(2)
N127 0.052(3) 0.045(3) 0.055(5) -0.007(3) 0.013(3) -0.016(3)
N136 0.055(3) 0.051(3) 0.037(4) -0.007(3) 0.005(3) 0.005(3)
N138 0.050(3) 0.053(3) 0.040(4) -0.006(3) 0.001(3) 0.010(3)
N147 0.041(3) 0.045(3) 0.043(4) 0.002(3) 0.012(3) 0.006(2)
N149 0.050(3) 0.053(3) 0.045(5) 0.002(3) 0.018(3) 0.013(3)
N158 0.055(3) 0.052(3) 0.036(4) 0.003(3) 0.005(3) -0.012(3)
N160 0.053(3) 0.043(3) 0.036(4) 0.004(3) 0.005(3) -0.012(2)
C97 0.041(3) 0.044(4) 0.035(5) 0.011(3) -0.005(3) -0.007(3)
C98 0.042(3) 0.042(4) 0.039(5) 0.007(3) -0.003(3) -0.013(3)
C99 0.042(4) 0.046(4) 0.037(5) 0.003(3) -0.001(3) -0.006(3)
C100 0.045(4) 0.046(4) 0.036(5) 0.000(3) 0.005(3) -0.004(3)
C101 0.042(4) 0.050(4) 0.033(5) 0.014(3) -0.001(3) -0.014(3)
C102 0.041(3) 0.047(4) 0.042(5) 0.010(3) 0.002(3) -0.013(3)
C103 0.040(3) 0.046(4) 0.036(5) 0.000(3) 0.007(3) -0.013(3)
C104 0.046(4) 0.040(4) 0.041(5) -0.006(3) 0.001(3) -0.013(3)
C105 0.038(3) 0.042(4) 0.042(6) -0.004(3) 0.007(3) -0.004(3)
C106 0.044(4) 0.046(4) 0.031(5) -0.003(3) -0.004(3) -0.006(3)
C107 0.043(4) 0.039(4) 0.042(5) -0.006(3) 0.006(3) -0.015(3)
C108 0.038(3) 0.042(4) 0.045(5) -0.003(3) -0.005(3) -0.004(3)
C109 0.043(3) 0.034(3) 0.039(5) -0.012(3) -0.002(3) -0.006(3)
C110 0.036(3) 0.045(4) 0.041(5) -0.005(3) 0.000(3) 0.003(3)
C111 0.049(4) 0.032(3) 0.028(5) -0.005(3) 0.002(3) 0.003(3)
C112 0.041(3) 0.042(4) 0.036(5) -0.010(3) 0.007(3) -0.001(3)
C113 0.048(4) 0.034(3) 0.041(5) -0.006(3) 0.003(3) 0.000(3)
C114 0.045(4) 0.038(3) 0.060(6) 0.001(3) 0.005(4) 0.010(3)
C115 0.037(3) 0.035(3) 0.046(5) -0.004(3) -0.004(3) 0.008(3)
C116 0.047(4) 0.038(4) 0.038(5) 0.008(3) 0.004(3) 0.006(3)
C117 0.039(3) 0.039(4) 0.050(6) 0.007(3) 0.004(3) -0.001(3)
C118 0.042(3) 0.037(3) 0.050(6) 0.005(3) 0.000(3) -0.004(3)
C119 0.036(3) 0.033(3) 0.049(6) 0.003(3) -0.001(3) 0.002(3)
C120 0.044(3) 0.042(4) 0.040(5) 0.006(3) -0.003(3) -0.006(3)
C121 0.035(3) 0.031(3) 0.051(6) 0.010(3) -0.003(3) 0.005(3)
C122 0.050(4) 0.031(3) 0.037(5) -0.007(3) -0.002(3) 0.001(3)
C123 0.035(3) 0.042(4) 0.041(6) 0.002(3) 0.002(3) -0.003(3)
C124 0.048(4) 0.041(4) 0.031(5) 0.008(3) -0.002(3) -0.009(3)
C126 0.046(4) 0.048(4) 0.037(5) -0.003(3) -0.001(3) -0.006(3)
C128 0.040(3) 0.045(4) 0.031(5) -0.008(3) -0.003(3) 0.006(3)
C129 0.053(4) 0.046(4) 0.048(6) 0.006(4) 0.006(4) 0.001(3)
C130 0.076(5) 0.059(5) 0.054(7) 0.005(4) 0.020(4) 0.007(4)
C131 0.085(5) 0.042(4) 0.045(6) 0.003(4) 0.011(4) 0.009(4)
C132 0.077(5) 0.038(4) 0.048(6) 0.000(4) -0.003(4) -0.002(3)
C133 0.057(4) 0.048(4) 0.048(6) -0.003(4) -0.004(4) -0.012(3)
C134 0.192(10) 0.055(5) 0.077(8) -0.018(5) 0.047(7) 0.003(6)
C137 0.039(3) 0.046(4) 0.059(7) -0.004(4) -0.001(4) -0.005(3)
C139 0.035(3) 0.057(4) 0.052(6) -0.002(4) 0.013(3) 0.005(3)
C140 0.041(4) 0.054(4) 0.077(7) 0.000(4) 0.011(4) 0.001(3)
C141 0.045(4) 0.057(4) 0.079(7) 0.002(4) 0.011(4) 0.005(3)
C142 0.041(4) 0.069(5) 0.096(8) 0.012(5) 0.009(4) 0.019(4)
C143 0.047(4) 0.088(6) 0.068(7) 0.008(5) 0.005(4) 0.011(4)
C144 0.043(4) 0.064(5) 0.060(6) -0.005(4) 0.009(4) 0.000(3)
C145 0.086(6) 0.092(6) 0.107(9) 0.033(6) 0.010(6) 0.029(5)
C148 0.042(4) 0.036(4) 0.051(6) -0.003(3) -0.011(4) 0.005(3)
C150 0.032(3) 0.048(4) 0.031(5) -0.003(3) -0.003(3) 0.000(3)
C151 0.044(4) 0.053(4) 0.044(6) 0.003(4) 0.001(3) 0.008(3)
C152 0.051(4) 0.055(4) 0.059(7) 0.011(4) 0.005(4) 0.008(3)
C153 0.058(4) 0.069(5) 0.050(6) 0.020(4) 0.011(4) 0.002(4)
C154 0.050(4) 0.061(5) 0.060(6) 0.000(4) 0.016(4) 0.011(3)
C155 0.049(4) 0.049(4) 0.056(6) 0.005(4) 0.012(4) 0.001(3)
C156 0.099(7) 0.093(7) 0.109(9) 0.049(6) 0.039(6) 0.033(5)
C159 0.035(3) 0.046(4) 0.044(6) 0.007(4) 0.009(4) -0.001(3)
C161 0.030(3) 0.042(4) 0.054(6) 0.004(4) 0.008(3) 0.000(3)
C162 0.043(4) 0.048(4) 0.059(6) 0.010(4) 0.000(4) -0.004(3)
C163 0.041(4) 0.072(5) 0.069(7) -0.007(4) 0.000(4) -0.003(4)
C164 0.043(4) 0.045(4) 0.082(7) -0.001(4) 0.011(4) -0.002(3)
C165 0.057(4) 0.043(4) 0.082(7) 0.014(4) 0.015(4) -0.003(3)
C166 0.049(4) 0.047(4) 0.055(6) 0.008(4) 0.004(4) 0.001(3)
C167 0.063(5) 0.056(5) 0.117(8) -0.009(5) 0.014(5) -0.013(4)
C170 0.056(4) 0.032(4) 0.078(6) 0.001(4) 0.004(4) 0.005(3)
C171 0.082(5) 0.040(4) 0.099(8) 0.016(4) 0.010(5) -0.015(4)
C172 0.089(6) 0.045(5) 0.175(11) 0.027(6) -0.008(6) -0.006(4)
C173 0.147(10) 0.058(6) 0.201(14) 0.042(7) -0.004(10) -0.030(6)
C174 0.167(12) 0.281(19) 0.102(12) 0.077(12) 0.029(10) -0.033(12)
C176 0.088(5) 0.041(4) 0.072(7) -0.020(4) -0.009(5) 0.007(4)
C177 0.108(7) 0.051(5) 0.133(10) -0.035(5) -0.007(6) 0.009(5)
C178 0.180(11) 0.079(7) 0.170(13) -0.051(8) -0.055(9) 0.051(7)
C179 0.215(15) 0.077(8) 0.32(2) -0.078(11) -0.123(15) 0.046(9)
C180 0.27(2) 0.112(11) 0.30(2) -0.063(13) -0.097(17) 0.048(12)
C182 0.082(5) 0.035(4) 0.085(7) 0.004(4) 0.005(5) -0.001(4)
C183 0.071(5) 0.060(5) 0.077(7) -0.006(4) -0.002(5) -0.018(4)
C184 0.093(6) 0.057(5) 0.088(8) -0.003(5) 0.003(5) -0.013(4)
C185 0.118(8) 0.090(7) 0.147(12) 0.010(7) -0.005(8) -0.047(6)
C186 0.270(17) 0.142(11) 0.090(11) -0.035(8) 0.034(11) -0.104(11)
C188 0.069(5) 0.048(4) 0.075(7) 0.027(4) 0.004(4) -0.007(4)
C189 0.081(6) 0.101(7) 0.097(9) 0.045(6) -0.020(6) -0.004(5)
C190 0.102(8) 0.101(8) 0.161(12) 0.029(8) -0.004(8) 0.009(6)
C191 0.110(10) 0.221(16) 0.29(2) -0.061(15) -0.068(12) 0.067(10)
C192 0.195(15) 0.228(17) 0.217(18) -0.073(14) -0.010(12) 0.121(13)
N193 0.041(4) 0.032(4) 0.038(6) 0.004(4) 0.003(4) -0.001(4)
C194 0.059(6) 0.044(5) 0.065(8) 0.010(5) 0.006(5) -0.001(4)
C195 0.061(6) 0.032(5) 0.056(8) 0.001(5) 0.002(5) -0.001(5)
C196 0.049(5) 0.049(5) 0.057(8) 0.004(5) 0.006(5) -0.003(4)
C197 0.066(6) 0.114(8) 0.174(12) 0.012(8) 0.025(7) -0.004(6)
C198 0.054(5) 0.047(5) 0.068(8) -0.003(5) -0.013(5) -0.003(4)
C199 0.043(6) 0.056(6) 0.129(12) -0.005(7) 0.025(6) 0.000(5)
C200 0.067(6) 0.040(5) 0.067(8) -0.009(5) 0.014(5) -0.008(4)
C201 0.067(6) 0.038(5) 0.063(8) -0.001(5) -0.005(6) -0.005(5)
N19B 0.041(4) 0.032(4) 0.038(4) 0.004(6) 0.003(5) -0.001(8)
C19B 0.061(5) 0.032(5) 0.056(5) 0.001(5) 0.002(5) -0.001(8)
C19D 0.066(8) 0.114(7) 0.174(6) 0.012(5) 0.025(5) -0.004(8)
C19F 0.043(7) 0.056(6) 0.129(5) -0.005(6) 0.025(5) 0.000(8)
C20H 0.067(5) 0.038(6) 0.063(5) -0.001(5) -0.005(5) -0.005(5)
P202 0.0497(10) 0.0452(10) 0.0588(17) -0.0070(10) 0.0033(10) 0.0058(8)
F203 0.086(3) 0.048(2) 0.081(4) -0.018(2) 0.012(2) -0.007(2)
F204 0.073(3) 0.073(3) 0.062(3) -0.006(2) 0.018(2) 0.007(2)
F205 0.079(3) 0.051(2) 0.080(4) -0.021(2) -0.006(2) 0.002(2)
F206 0.074(3) 0.069(3) 0.078(4) -0.009(2) 0.024(2) -0.003(2)
F207 0.067(3) 0.072(3) 0.090(4) -0.003(3) -0.006(2) 0.024(2)
F208 0.065(2) 0.081(3) 0.068(4) -0.005(2) -0.009(2) 0.019(2)
Cl1 0.132(3) 0.156(3) 0.222(5) -0.077(3) 0.001(3) -0.006(2)
Cl2 0.270(5) 0.198(4) 0.105(3) -0.006(3) 0.011(3) -0.043(4)
C212 0.34(2) 0.181(15) 0.099(12) -0.013(11) -0.046(13) 0.040(15)
Cl3 0.290(5) 0.211(4) 0.260(6) 0.131(4) 0.175(5) 0.129(4)
Cl4 0.231(4) 0.172(3) 0.116(3) 0.051(2) 0.040(3) 0.097(3)
C209 0.113(7) 0.090(7) 0.094(9) 0.030(6) 0.016(6) 0.010(6)

loop_
_atom_type_symbol
_atom_type_description
_atom_type_scat_dispersion_real
_atom_type_scat_dispersion_imag
_atom_type_scat_source
C C 0.0033 0.0016 'International Tables Vol C Tables 4.2.6.8 and 6.1.1.4'
H H 0.0000 0.0000 'International Tables Vol C Tables 4.2.6.8 and 6.1.1.4'
N N 0.0061 0.0033 'International Tables Vol C Tables 4.2.6.8 and 6.1.1.4'
O O 0.0106 0.0060 'International Tables Vol C Tables 4.2.6.8 and 6.1.1.4'
F F 0.0171 0.0103 'International Tables Vol C Tables 4.2.6.8 and 6.1.1.4'
P P 0.1023 0.0942 'International Tables Vol C Tables 4.2.6.8 and 6.1.1.4'
Cl Cl 0.1484 0.1585 'International Tables Vol C Tables 4.2.6.8 and 6.1.1.4'

loop_
_geom_angle_atom_site_label_1
_geom_angle_atom_site_label_2
_geom_angle_atom_site_label_3
_geom_angle
_geom_angle_site_symmetry_1
_geom_angle_site_symmetry_3
_geom_angle_publ_flag
C25 O73 C74 114.0(5) . . ?
C26 O79 C80 113.3(4) . . ?
C27 O85 C86 115.6(5) . . ?
C28 O91 C92 113.7(4) . . ?
C30 N29 C3 126.4(5) . . ?
C30 N31 C32 124.4(5) . . ?
C41 N40 C9 128.4(5) . . ?
C41 N42 C43 128.8(5) . . ?
C52 N51 C15 127.2(5) . . ?
C52 N53 C54 125.1(5) . . ?
C63 N62 C21 127.6(6) . . ?
C63 N64 C65 124.1(6) . . ?
C2 C1 C28 118.9(5) . . ?
C2 C1 C24 120.0(6) . . ?
C28 C1 C24 121.0(5) . . ?
C1 C2 C3 120.3(6) . . ?
C4 C3 C2 120.0(6) . . ?
C4 C3 N29 118.1(5) . . ?
C2 C3 N29 121.8(6) . . ?
C3 C4 C5 120.7(5) . . ?
C4 C5 C28 118.6(6) . . ?
C4 C5 C6 119.5(5) . . ?
C28 C5 C6 121.8(5) . . ?
C5 C6 C7 111.7(5) . . ?
C8 C7 C27 119.3(5) . . ?
C8 C7 C6 119.0(5) . . ?
C27 C7 C6 121.6(5) . . ?
C9 C8 C7 120.9(6) . . ?
C8 C9 C10 118.5(5) . . ?
C8 C9 N40 124.6(5) . . ?
C10 C9 N40 116.9(5) . . ?
C11 C10 C9 122.2(6) . . ?
C10 C11 C27 118.1(5) . . ?
C10 C11 C12 120.3(5) . . ?
C27 C11 C12 121.5(5) . . ?
C13 C12 C11 111.8(5) . . ?
C14 C13 C26 119.0(6) . . ?
C14 C13 C12 119.6(6) . . ?
C26 C13 C12 121.3(5) . . ?
C13 C14 C15 120.9(6) . . ?
C14 C15 C16 118.4(5) . . ?
C14 C15 N51 124.1(6) . . ?
C16 C15 N51 117.5(5) . . ?
C17 C16 C15 122.0(6) . . ?
C16 C17 C26 118.1(6) . . ?
C16 C17 C18 119.5(5) . . ?
C26 C17 C18 122.3(5) . . ?
C17 C18 C19 110.6(5) . . ?
C20 C19 C25 120.7(6) . . ?
C20 C19 C18 119.0(5) . . ?
C25 C19 C18 120.2(5) . . ?
C21 C20 C19 120.0(6) . . ?
C20 C21 C22 119.0(6) . . ?
C20 C21 N62 124.2(5) . . ?
C22 C21 N62 116.8(6) . . ?
C23 C22 C21 122.0(6) . . ?
C22 C23 C25 118.3(5) . . ?
C22 C23 C24 119.7(6) . . ?
C25 C23 C24 122.0(5) . . ?
C23 C24 C1 112.6(5) . . ?
O73 C25 C19 120.3(5) . . ?
O73 C25 C23 120.6(5) . . ?
C19 C25 C23 119.1(5) . . ?
O79 C26 C17 119.3(6) . . ?
O79 C26 C13 119.4(5) . . ?
C17 C26 C13 121.4(5) . . ?
O85 C27 C7 119.1(5) . . ?
O85 C27 C11 120.6(5) . . ?
C7 C27 C11 120.2(5) . . ?
O91 C28 C5 118.9(6) . . ?
O91 C28 C1 119.6(5) . . ?
C5 C28 C1 121.5(5) . . ?
O39 C30 N31 123.4(6) . . ?
O39 C30 N29 122.6(5) . . ?
N31 C30 N29 114.0(5) . . ?
C37 C32 C33 119.4(6) . . ?
C37 C32 N31 117.7(6) . . ?
C33 C32 N31 122.9(5) . . ?
C32 C33 C34 119.8(6) . . ?
C35 C34 C33 122.2(7) . . ?
C34 C35 C36 117.7(6) . . ?
C34 C35 C38 122.0(7) . . ?
C36 C35 C38 120.3(7) . . ?
C35 C36 C37 121.2(6) . . ?
C32 C37 C36 119.7(7) . . ?
O50 C41 N42 124.8(6) . . ?
O50 C41 N40 123.1(5) . . ?
N42 C41 N40 112.1(5) . . ?
C44 C43 C48 118.3(6) . . ?
C44 C43 N42 116.9(5) . . ?
C48 C43 N42 124.7(6) . . ?
C45 C44 C43 120.8(6) . . ?
C44 C45 C46 122.2(7) . . ?
C47 C46 C45 116.7(6) . . ?
C47 C46 C49 122.0(6) . . ?
C45 C46 C49 121.4(7) . . ?
C46 C47 C48 122.7(6) . . ?
C47 C48 C43 119.3(6) . . ?
O61 C52 N53 123.4(6) . . ?
O61 C52 N51 122.2(5) . . ?
N53 C52 N51 114.4(5) . . ?
C55 C54 C59 118.4(6) . . ?
C55 C54 N53 118.5(6) . . ?
C59 C54 N53 123.1(6) . . ?
C56 C55 C54 120.7(6) . . ?
C55 C56 C57 121.8(6) . . ?
C58 C57 C56 117.0(6) . . ?
C58 C57 C60 121.5(7) . . ?
C56 C57 C60 121.5(6) . . ?
C57 C58 C59 122.5(7) . . ?
C58 C59 C54 119.5(6) . . ?
O72 C63 N62 123.5(6) . . ?
O72 C63 N64 124.1(6) . . ?
N62 C63 N64 112.3(6) . . ?
C66 C65 C70 118.7(6) . . ?
C66 C65 N64 117.8(6) . . ?
C70 C65 N64 123.5(6) . . ?
C65 C66 C67 120.5(7) . . ?
C68 C67 C66 121.0(7) . . ?
C69 C68 C67 117.9(6) . . ?
C69 C68 C71 120.6(7) . . ?
C67 C68 C71 121.5(7) . . ?
C68 C69 C70 122.0(7) . . ?
C69 C70 C65 119.6(6) . . ?
O73 C74 C75 111.5(6) . . ?
C76 C75 C74 113.8(8) . . ?
C75 C76 C77 113.9(11) . . ?
C78 C77 C76 120.4(11) . . ?
O79 C80 C81 110.0(5) . . ?
C80 C81 C82 112.5(6) . . ?
C81 C82 C83 114.0(6) . . ?
C82 C83 C84 113.2(7) . . ?
O85 C86 C87 113.7(6) . . ?
C86 C87 C88 108.7(7) . . ?
C89 C88 C87 116.9(8) . . ?
C88 C89 C90 111.2(10) . . ?
O91 C92 C93 109.3(5) . . ?
C92 C93 C94 111.9(5) . . ?
C95 C94 C93 115.9(6) . . ?
C94 C95 C96 113.6(6) . . ?
C121 O169 C170 112.6(4) . . ?
C122 O175 C176 113.3(5) . . ?
C123 O181 C182 117.2(5) . . ?
C124 O187 C188 112.4(5) . . ?
C126 N125 C99 127.4(5) . . ?
C126 N127 C128 128.6(5) . . ?
C137 N136 C105 127.3(6) . . ?
C137 N138 C139 124.3(6) . . ?
C148 N147 C111 126.4(5) . . ?
C148 N149 C150 127.9(5) . . ?
C159 N158 C117 129.8(6) . . ?
C159 N160 C161 127.3(6) . . ?
C98 C97 C124 117.4(6) . . ?
C98 C97 C120 120.0(5) . . ?
C124 C97 C120 122.6(5) . . ?
C97 C98 C99 123.0(5) . . ?
C98 C99 C100 118.1(6) . . ?
C98 C99 N125 118.1(5) . . ?
C100 C99 N125 123.9(5) . . ?
C101 C100 C99 120.8(6) . . ?
C100 C101 C124 119.3(5) . . ?
C100 C101 C102 119.4(5) . . ?
C124 C101 C102 121.3(5) . . ?
C103 C102 C101 111.0(5) . . ?
C104 C103 C123 118.5(6) . . ?
C104 C103 C102 119.6(6) . . ?
C123 C103 C102 121.8(6) . . ?
C103 C104 C105 121.6(6) . . ?
C106 C105 C104 119.3(6) . . ?
C106 C105 N136 124.4(6) . . ?
C104 C105 N136 116.3(6) . . ?
C105 C106 C107 120.2(6) . . ?
C123 C107 C106 119.1(6) . . ?
C123 C107 C108 122.1(5) . . ?
C106 C107 C108 118.7(6) . . ?
C109 C108 C107 111.6(5) . . ?
C110 C109 C122 118.1(5) . . ?
C110 C109 C108 119.7(5) . . ?
C122 C109 C108 122.2(5) . . ?
C111 C110 C109 121.6(5) . . ?
C110 C111 C112 119.5(5) . . ?
C110 C111 N147 118.1(5) . . ?
C112 C111 N147 122.4(5) . . ?
C113 C112 C111 120.4(5) . . ?
C112 C113 C122 119.3(5) . . ?
C112 C113 C114 118.6(5) . . ?
C122 C113 C114 122.0(5) . . ?
C113 C114 C115 110.9(5) . . ?
C116 C115 C121 119.1(6) . . ?
C116 C115 C114 119.8(6) . . ?
C121 C115 C114 121.1(5) . . ?
C115 C116 C117 121.3(6) . . ?
C116 C117 C118 119.2(6) . . ?
C116 C117 N158 117.0(6) . . ?
C118 C117 N158 123.8(6) . . ?
C117 C118 C119 120.3(6) . . ?
C121 C119 C118 119.0(6) . . ?
C121 C119 C120 120.3(5) . . ?
C118 C119 C120 120.8(6) . . ?
C97 C120 C119 112.2(5) . . ?
O169 C121 C115 119.7(6) . . ?
O169 C121 C119 119.2(6) . . ?
C115 C121 C119 121.1(5) . . ?
O175 C122 C113 119.5(5) . . ?
O175 C122 C109 120.4(5) . . ?
C113 C122 C109 120.1(5) . . ?
O181 C123 C107 117.7(6) . . ?
O181 C123 C103 121.0(6) . . ?
C107 C123 C103 121.3(6) . . ?
O187 C124 C101 120.5(5) . . ?
O187 C124 C97 119.1(5) . . ?
C101 C124 C97 120.4(5) . . ?
O135 C126 N125 123.4(6) . . ?
O135 C126 N127 122.9(6) . . ?
N125 C126 N127 113.7(5) . . ?
C133 C128 C129 119.6(6) . . ?
C133 C128 N127 117.4(6) . . ?
C129 C128 N127 123.0(6) . . ?
C128 C129 C130 117.8(6) . . ?
C131 C130 C129 122.7(7) . . ?
C130 C131 C132 117.9(7) . . ?
C130 C131 C134 122.7(7) . . ?
C132 C131 C134 119.4(7) . . ?
C133 C132 C131 120.9(6) . . ?
C132 C133 C128 121.1(7) . . ?
O146 C137 N136 123.3(6) . . ?
O146 C137 N138 123.1(6) . . ?
N136 C137 N138 113.6(7) . . ?
C144 C139 C140 118.5(7) . . ?
C144 C139 N138 122.9(6) . . ?
C140 C139 N138 118.5(6) . . ?
C141 C140 C139 120.3(7) . . ?
C142 C141 C140 121.7(7) . . ?
C143 C142 C141 116.8(7) . . ?
C143 C142 C145 120.4(8) . . ?
C141 C142 C145 122.8(7) . . ?
C142 C143 C144 123.2(8) . . ?
C143 C144 C139 119.4(7) . . ?
O157 C148 N149 122.6(6) . . ?
O157 C148 N147 123.8(6) . . ?
N149 C148 N147 113.6(5) . . ?
C155 C150 C151 119.1(6) . . ?
C155 C150 N149 124.2(6) . . ?
C151 C150 N149 116.7(5) . . ?
C152 C151 C150 120.8(6) . . ?
C151 C152 C153 121.3(6) . . ?
C154 C153 C152 116.8(7) . . ?
C154 C153 C156 122.4(7) . . ?
C152 C153 C156 120.8(6) . . ?
C153 C154 C155 122.8(6) . . ?
C150 C155 C154 119.2(6) . . ?
O168 C159 N158 123.5(6) . . ?
O168 C159 N160 124.6(6) . . ?
N158 C159 N160 111.9(6) . . ?
C162 C161 C166 117.5(6) . . ?
C162 C161 N160 125.2(6) . . ?
C166 C161 N160 117.2(6) . . ?
C161 C162 C163 120.2(7) . . ?
C164 C163 C162 122.4(7) . . ?
C163 C164 C165 117.2(6) . . ?
C163 C164 C167 121.3(7) . . ?
C165 C164 C167 121.5(7) . . ?
C166 C165 C164 120.8(7) . . ?
C165 C166 C161 121.8(7) . . ?
O169 C170 C171 109.7(5) . . ?
C170 C171 C172 110.9(6) . . ?
C173 C172 C171 115.3(8) . . ?
C174 C173 C172 117.9(10) . . ?
O175 C176 C177 108.9(6) . . ?
C176 C177 C178 112.6(8) . . ?
C179 C178 C177 111.9(10) . . ?
C180 C179 C178 123.5(12) . . ?
O181 C182 C183 114.3(6) . . ?
C182 C183 C184 113.5(7) . . ?
C185 C184 C183 117.2(8) . . ?
C186 C185 C184 114.7(9) . . ?
O187 C188 C189 113.7(6) . . ?
C190 C189 C188 115.8(9) . . ?
C189 C190 C191 112.5(10) . . ?
C192 C191 C190 111.4(12) . . ?
C200 N193 C194 110.5(6) . . ?
C200 N193 C198 111.3(6) . . ?
C194 N193 C198 110.0(6) . . ?
C200 N193 C196 110.9(5) . . ?
C194 N193 C196 110.8(6) . . ?
C198 N193 C196 103.2(6) . . ?
N193 C194 C195 115.7(7) . . ?
N193 C196 C197 108.4(7) . . ?
N193 C198 C199 109.3(7) . . ?
N193 C200 C201 115.0(7) . . ?
F203 P202 F207 90.1(2) . . ?
F203 P202 F204 90.2(2) . . ?
F207 P202 F204 89.9(2) . . ?
F203 P202 F205 179.6(3) . . ?
F207 P202 F205 90.3(2) . . ?
F204 P202 F205 90.0(2) . . ?
F203 P202 F208 90.5(2) . . ?
F207 P202 F208 179.3(3) . . ?
F204 P202 F208 89.6(2) . . ?
F205 P202 F208 89.2(2) . . ?
F203 P202 F206 90.2(2) . . ?
F207 P202 F206 90.3(2) . . ?
F204 P202 F206 179.5(2) . . ?
F205 P202 F206 89.6(2) . . ?
F208 P202 F206 90.2(2) . . ?
Cl2 C212 Cl1 114.8(8) . . ?
Cl3 C209 Cl4 111.7(5) . . ?

loop_
_geom_bond_atom_site_label_1
_geom_bond_atom_site_label_2
_geom_bond_distance
_geom_bond_site_symmetry_2
_geom_bond_publ_flag
O39 C30 1.222(6) . ?
O50 C41 1.231(7) . ?
O61 C52 1.217(6) . ?
O72 C63 1.221(7) . ?
O73 C25 1.372(6) . ?
O73 C74 1.453(7) . ?
O79 C26 1.388(6) . ?
O79 C80 1.432(7) . ?
O85 C27 1.377(6) . ?
O85 C86 1.429(7) . ?
O91 C28 1.382(6) . ?
O91 C92 1.434(6) . ?
N29 C30 1.370(7) . ?
N29 C3 1.422(7) . ?
N31 C30 1.370(7) . ?
N31 C32 1.416(7) . ?
N40 C41 1.382(7) . ?
N40 C9 1.416(7) . ?
N42 C41 1.358(7) . ?
N42 C43 1.414(7) . ?
N51 C52 1.370(7) . ?
N51 C15 1.410(7) . ?
N53 C52 1.363(7) . ?
N53 C54 1.415(7) . ?
N62 C63 1.375(7) . ?
N62 C21 1.422(7) . ?
N64 C63 1.375(8) . ?
N64 C65 1.416(7) . ?
C1 C2 1.381(8) . ?
C1 C28 1.397(8) . ?
C1 C24 1.526(8) . ?
C2 C3 1.398(8) . ?
C3 C4 1.386(8) . ?
C4 C5 1.387(8) . ?
C5 C28 1.395(8) . ?
C5 C6 1.519(8) . ?
C6 C7 1.523(8) . ?
C7 C8 1.391(7) . ?
C7 C27 1.400(8) . ?
C8 C9 1.387(8) . ?
C9 C10 1.392(8) . ?
C10 C11 1.385(7) . ?
C11 C27 1.405(8) . ?
C11 C12 1.528(8) . ?
C12 C13 1.511(8) . ?
C13 C14 1.390(8) . ?
C13 C26 1.398(8) . ?
C14 C15 1.391(8) . ?
C15 C16 1.399(8) . ?
C16 C17 1.387(8) . ?
C17 C26 1.388(8) . ?
C17 C18 1.516(8) . ?
C18 C19 1.536(9) . ?
C19 C20 1.389(8) . ?
C19 C25 1.394(8) . ?
C20 C21 1.379(8) . ?
C21 C22 1.395(8) . ?
C22 C23 1.382(8) . ?
C23 C25 1.409(8) . ?
C23 C24 1.519(8) . ?
C32 C37 1.386(8) . ?
C32 C33 1.388(8) . ?
C33 C34 1.393(8) . ?
C34 C35 1.376(9) . ?
C35 C36 1.393(9) . ?
C35 C38 1.514(9) . ?
C36 C37 1.406(8) . ?
C43 C44 1.381(8) . ?
C43 C48 1.397(8) . ?
C44 C45 1.374(8) . ?
C45 C46 1.381(9) . ?
C46 C47 1.375(9) . ?
C46 C49 1.509(8) . ?
C47 C48 1.391(8) . ?
C54 C55 1.389(8) . ?
C54 C59 1.394(8) . ?
C55 C56 1.382(8) . ?
C56 C57 1.384(9) . ?
C57 C58 1.381(8) . ?
C57 C60 1.517(9) . ?
C58 C59 1.391(8) . ?
C65 C66 1.384(9) . ?
C65 C70 1.390(9) . ?
C66 C67 1.387(9) . ?
C67 C68 1.385(10) . ?
C68 C69 1.373(9) . ?
C68 C71 1.518(9) . ?
C69 C70 1.389(8) . ?
C74 C75 1.519(10) . ?
C75 C76 1.447(12) . ?
C76 C77 1.510(13) . ?
C77 C78 1.461(14) . ?
C80 C81 1.493(8) . ?
C81 C82 1.515(9) . ?
C82 C83 1.520(9) . ?
C83 C84 1.538(10) . ?
C86 C87 1.501(9) . ?
C87 C88 1.605(11) . ?
C88 C89 1.375(12) . ?
C89 C90 1.541(13) . ?
C92 C93 1.497(8) . ?
C93 C94 1.533(8) . ?
C94 C95 1.473(9) . ?
C95 C96 1.507(9) . ?
O135 C126 1.233(7) . ?
O146 C137 1.219(7) . ?
O157 C148 1.232(6) . ?
O168 C159 1.230(7) . ?
O169 C121 1.384(6) . ?
O169 C170 1.439(7) . ?
O175 C122 1.378(7) . ?
O175 C176 1.429(7) . ?
O181 C123 1.381(7) . ?
O181 C182 1.426(7) . ?
O187 C124 1.385(7) . ?
O187 C188 1.449(8) . ?
N125 C126 1.365(7) . ?
N125 C99 1.414(7) . ?
N127 C126 1.368(7) . ?
N127 C128 1.417(7) . ?
N136 C137 1.364(8) . ?
N136 C105 1.425(7) . ?
N138 C137 1.379(8) . ?
N138 C139 1.407(8) . ?
N147 C148 1.369(7) . ?
N147 C111 1.408(7) . ?
N149 C148 1.363(7) . ?
N149 C150 1.412(7) . ?
N158 C159 1.367(8) . ?
N158 C117 1.415(7) . ?
N160 C159 1.369(7) . ?
N160 C161 1.409(7) . ?
C97 C98 1.376(8) . ?
C97 C124 1.409(7) . ?
C97 C120 1.519(8) . ?
C98 C99 1.383(8) . ?
C99 C100 1.393(8) . ?
C100 C101 1.385(8) . ?
C101 C124 1.393(8) . ?
C101 C102 1.526(7) . ?
C102 C103 1.521(9) . ?
C103 C104 1.379(8) . ?
C103 C123 1.394(8) . ?
C104 C105 1.392(8) . ?
C105 C106 1.384(8) . ?
C106 C107 1.404(8) . ?
C107 C123 1.385(8) . ?
C107 C108 1.527(8) . ?
C108 C109 1.514(8) . ?
C109 C110 1.389(8) . ?
C109 C122 1.410(8) . ?
C110 C111 1.374(8) . ?
C111 C112 1.397(7) . ?
C112 C113 1.385(8) . ?
C113 C122 1.400(8) . ?
C113 C114 1.515(8) . ?
C114 C115 1.542(9) . ?
C115 C116 1.379(8) . ?
C115 C121 1.384(8) . ?
C116 C117 1.389(8) . ?
C117 C118 1.389(8) . ?
C118 C119 1.399(8) . ?
C119 C121 1.391(8) . ?
C119 C120 1.525(8) . ?
C128 C133 1.373(8) . ?
C128 C129 1.377(8) . ?
C129 C130 1.400(9) . ?
C130 C131 1.362(9) . ?
C131 C132 1.369(9) . ?
C131 C134 1.525(10) . ?
C132 C133 1.366(9) . ?
C139 C144 1.388(9) . ?
C139 C140 1.392(8) . ?
C140 C141 1.390(9) . ?
C141 C142 1.385(10) . ?
C142 C143 1.371(10) . ?
C142 C145 1.518(10) . ?
C143 C144 1.387(9) . ?
C150 C155 1.376(8) . ?
C150 C151 1.392(8) . ?
C151 C152 1.369(8) . ?
C152 C153 1.395(9) . ?
C153 C154 1.381(9) . ?
C153 C156 1.506(10) . ?
C154 C155 1.389(9) . ?
C161 C162 1.380(9) . ?
C161 C166 1.389(8) . ?
C162 C163 1.393(9) . ?
C163 C164 1.369(9) . ?
C164 C165 1.390(10) . ?
C164 C167 1.512(9) . ?
C165 C166 1.379(9) . ?
C170 C171 1.490(8) . ?
C171 C172 1.538(10) . ?
C172 C173 1.515(11) . ?
C173 C174 1.428(14) . ?
C176 C177 1.477(10) . ?
C177 C178 1.545(11) . ?
C178 C179 1.490(14) . ?
C179 C180 1.347(16) . ?
C182 C183 1.471(9) . ?
C183 C184 1.500(9) . ?
C184 C185 1.497(11) . ?
C185 C186 1.459(13) . ?
C188 C189 1.501(10) . ?
C189 C190 1.433(12) . ?
C190 C191 1.610(14) . ?
C191 C192 1.371(14) . ?
N193 C200 1.472(9) . ?
N193 C194 1.476(9) . ?
N193 C198 1.534(9) . ?
N193 C196 1.539(9) . ?
C194 C195 1.532(10) . ?
C196 C197 1.610(11) . ?
C198 C199 1.580(11) . ?
C200 C201 1.562(10) . ?
P202 F203 1.588(4) . ?
P202 F207 1.589(4) . ?
P202 F204 1.591(4) . ?
P202 F205 1.595(4) . ?
P202 F208 1.596(4) . ?
P202 F206 1.602(4) . ?
Cl1 C212 1.723(13) . ?
Cl2 C212 1.671(14) . ?
Cl3 C209 1.660(9) . ?
Cl4 C209 1.713(9) . ?

loop_
_geom_torsion_atom_site_label_1
_geom_torsion_atom_site_label_2
_geom_torsion_atom_site_label_3
_geom_torsion_atom_site_label_4
_geom_torsion
_geom_torsion_site_symmetry_1
_geom_torsion_site_symmetry_2
_geom_torsion_site_symmetry_3
_geom_torsion_site_symmetry_4
_geom_torsion_publ_flag
C28 C1 C2 C3 0.6(8) . . . . ?
C24 C1 C2 C3 178.6(5) . . . . ?
C1 C2 C3 C4 -0.4(9) . . . . ?
C1 C2 C3 N29 176.6(5) . . . . ?
C30 N29 C3 C4 -151.2(6) . . . . ?
C30 N29 C3 C2 31.6(9) . . . . ?
C2 C3 C4 C5 0.7(8) . . . . ?
N29 C3 C4 C5 -176.5(5) . . . . ?
C3 C4 C5 C28 -1.1(8) . . . . ?
C3 C4 C5 C6 -177.6(5) . . . . ?
C4 C5 C6 C7 88.3(6) . . . . ?
C28 C5 C6 C7 -88.2(6) . . . . ?
C5 C6 C7 C8 -77.8(7) . . . . ?
C5 C6 C7 C27 99.2(6) . . . . ?
C27 C7 C8 C9 -2.1(9) . . . . ?
C6 C7 C8 C9 174.9(5) . . . . ?
C7 C8 C9 C10 -4.9(9) . . . . ?
C7 C8 C9 N40 176.1(5) . . . . ?
C41 N40 C9 C8 -11.0(10) . . . . ?
C41 N40 C9 C10 169.9(6) . . . . ?
C8 C9 C10 C11 5.3(9) . . . . ?
N40 C9 C10 C11 -175.5(5) . . . . ?
C9 C10 C11 C27 1.3(9) . . . . ?
C9 C10 C11 C12 -175.0(5) . . . . ?
C10 C11 C12 C13 78.6(7) . . . . ?
C27 C11 C12 C13 -97.6(6) . . . . ?
C11 C12 C13 C14 -83.5(7) . . . . ?
C11 C12 C13 C26 95.4(6) . . . . ?
C26 C13 C14 C15 -0.6(9) . . . . ?
C12 C13 C14 C15 178.3(5) . . . . ?
C13 C14 C15 C16 -3.3(9) . . . . ?
C13 C14 C15 N51 175.7(5) . . . . ?
C52 N51 C15 C14 13.5(10) . . . . ?
C52 N51 C15 C16 -167.5(5) . . . . ?
C14 C15 C16 C17 4.1(9) . . . . ?
N51 C15 C16 C17 -175.0(5) . . . . ?
C15 C16 C17 C26 -0.8(9) . . . . ?
C15 C16 C17 C18 -177.0(5) . . . . ?
C16 C17 C18 C19 80.2(6) . . . . ?
C26 C17 C18 C19 -96.0(7) . . . . ?
C17 C18 C19 C20 -77.3(7) . . . . ?
C17 C18 C19 C25 99.4(6) . . . . ?
C25 C19 C20 C21 -3.3(9) . . . . ?
C18 C19 C20 C21 173.4(5) . . . . ?
C19 C20 C21 C22 -4.4(9) . . . . ?
C19 C20 C21 N62 174.1(6) . . . . ?
C63 N62 C21 C20 -0.7(10) . . . . ?
C63 N62 C21 C22 177.9(6) . . . . ?
C20 C21 C22 C23 5.1(9) . . . . ?
N62 C21 C22 C23 -173.5(5) . . . . ?
C21 C22 C23 C25 1.9(9) . . . . ?
C21 C22 C23 C24 -176.8(5) . . . . ?
C22 C23 C24 C1 79.0(7) . . . . ?
C25 C23 C24 C1 -99.7(7) . . . . ?
C2 C1 C24 C23 -90.8(7) . . . . ?
C28 C1 C24 C23 87.1(7) . . . . ?
C74 O73 C25 C19 104.8(6) . . . . ?
C74 O73 C25 C23 -75.6(7) . . . . ?
C20 C19 C25 O73 -170.1(5) . . . . ?
C18 C19 C25 O73 13.3(8) . . . . ?
C20 C19 C25 C23 10.3(9) . . . . ?
C18 C19 C25 C23 -166.4(5) . . . . ?
C22 C23 C25 O73 170.9(5) . . . . ?
C24 C23 C25 O73 -10.5(9) . . . . ?
C22 C23 C25 C19 -9.5(9) . . . . ?
C24 C23 C25 C19 169.2(5) . . . . ?
C80 O79 C26 C17 -84.5(7) . . . . ?
C80 O79 C26 C13 96.4(6) . . . . ?
C16 C17 C26 O79 177.6(5) . . . . ?
C18 C17 C26 O79 -6.2(8) . . . . ?
C16 C17 C26 C13 -3.4(9) . . . . ?
C18 C17 C26 C13 172.8(5) . . . . ?
C14 C13 C26 O79 -176.9(5) . . . . ?
C12 C13 C26 O79 4.2(8) . . . . ?
C14 C13 C26 C17 4.1(9) . . . . ?
C12 C13 C26 C17 -174.8(5) . . . . ?
C86 O85 C27 C7 110.2(6) . . . . ?
C86 O85 C27 C11 -73.2(7) . . . . ?
C8 C7 C27 O85 -174.5(5) . . . . ?
C6 C7 C27 O85 8.5(8) . . . . ?
C8 C7 C27 C11 8.9(9) . . . . ?
C6 C7 C27 C11 -168.1(5) . . . . ?
C10 C11 C27 O85 175.0(5) . . . . ?
C12 C11 C27 O85 -8.8(9) . . . . ?
C10 C11 C27 C7 -8.4(9) . . . . ?
C12 C11 C27 C7 167.8(5) . . . . ?
C92 O91 C28 C5 -86.7(6) . . . . ?
C92 O91 C28 C1 93.5(6) . . . . ?
C4 C5 C28 O91 -178.5(5) . . . . ?
C6 C5 C28 O91 -2.0(8) . . . . ?
C4 C5 C28 C1 1.3(8) . . . . ?
C6 C5 C28 C1 177.7(5) . . . . ?
C2 C1 C28 O91 178.7(5) . . . . ?
C24 C1 C28 O91 0.8(8) . . . . ?
C2 C1 C28 C5 -1.1(8) . . . . ?
C24 C1 C28 C5 -179.0(5) . . . . ?
C32 N31 C30 O39 -3.7(10) . . . . ?
C32 N31 C30 N29 177.1(5) . . . . ?
C3 N29 C30 O39 -1.3(10) . . . . ?
C3 N29 C30 N31 177.9(5) . . . . ?
C30 N31 C32 C37 150.6(6) . . . . ?
C30 N31 C32 C33 -30.0(9) . . . . ?
C37 C32 C33 C34 -2.2(9) . . . . ?
N31 C32 C33 C34 178.4(5) . . . . ?
C32 C33 C34 C35 1.2(10) . . . . ?
C33 C34 C35 C36 1.5(10) . . . . ?
C33 C34 C35 C38 -179.3(6) . . . . ?
C34 C35 C36 C37 -3.3(9) . . . . ?
C38 C35 C36 C37 177.6(6) . . . . ?
C33 C32 C37 C36 0.5(9) . . . . ?
N31 C32 C37 C36 179.9(5) . . . . ?
C35 C36 C37 C32 2.3(9) . . . . ?
C43 N42 C41 O50 -8.9(11) . . . . ?
C43 N42 C41 N40 173.0(6) . . . . ?
C9 N40 C41 O50 8.8(11) . . . . ?
C9 N40 C41 N42 -173.1(6) . . . . ?
C41 N42 C43 C44 173.0(7) . . . . ?
C41 N42 C43 C48 -8.1(11) . . . . ?
C48 C43 C44 C45 -1.4(11) . . . . ?
N42 C43 C44 C45 177.6(7) . . . . ?
C43 C44 C45 C46 0.9(12) . . . . ?
C44 C45 C46 C47 0.6(11) . . . . ?
C44 C45 C46 C49 -178.4(7) . . . . ?
C45 C46 C47 C48 -1.4(11) . . . . ?
C49 C46 C47 C48 177.5(7) . . . . ?
C46 C47 C48 C43 0.9(11) . . . . ?
C44 C43 C48 C47 0.6(10) . . . . ?
N42 C43 C48 C47 -178.3(6) . . . . ?
C54 N53 C52 O61 -3.5(10) . . . . ?
C54 N53 C52 N51 178.6(5) . . . . ?
C15 N51 C52 O61 7.3(10) . . . . ?
C15 N51 C52 N53 -174.8(5) . . . . ?
C52 N53 C54 C55 149.6(6) . . . . ?
C52 N53 C54 C59 -33.6(9) . . . . ?
C59 C54 C55 C56 1.3(9) . . . . ?
N53 C54 C55 C56 178.2(5) . . . . ?
C54 C55 C56 C57 -0.9(10) . . . . ?
C55 C56 C57 C58 0.4(9) . . . . ?
C55 C56 C57 C60 -178.8(6) . . . . ?
C56 C57 C58 C59 -0.4(9) . . . . ?
C60 C57 C58 C59 178.8(6) . . . . ?
C57 C58 C59 C54 0.9(9) . . . . ?
C55 C54 C59 C58 -1.3(9) . . . . ?
N53 C54 C59 C58 -178.1(5) . . . . ?
C21 N62 C63 O72 7.6(11) . . . . ?
C21 N62 C63 N64 -173.1(6) . . . . ?
C65 N64 C63 O72 5.2(10) . . . . ?
C65 N64 C63 N62 -174.1(5) . . . . ?
C63 N64 C65 C66 151.2(6) . . . . ?
C63 N64 C65 C70 -29.0(10) . . . . ?
C70 C65 C66 C67 4.6(10) . . . . ?
N64 C65 C66 C67 -175.5(6) . . . . ?
C65 C66 C67 C68 -0.2(11) . . . . ?
C66 C67 C68 C69 -3.2(11) . . . . ?
C66 C67 C68 C71 174.1(7) . . . . ?
C67 C68 C69 C70 2.2(11) . . . . ?
C71 C68 C69 C70 -175.1(7) . . . . ?
C68 C69 C70 C65 2.1(10) . . . . ?
C66 C65 C70 C69 -5.5(10) . . . . ?
N64 C65 C70 C69 174.6(6) . . . . ?
C25 O73 C74 C75 -92.4(8) . . . . ?
O73 C74 C75 C76 -167.0(9) . . . . ?
C74 C75 C76 C77 175.4(10) . . . . ?
C75 C76 C77 C78 -72.9(17) . . . . ?
C26 O79 C80 C81 167.1(6) . . . . ?
O79 C80 C81 C82 -172.3(6) . . . . ?
C80 C81 C82 C83 176.6(7) . . . . ?
C81 C82 C83 C84 178.3(8) . . . . ?
C27 O85 C86 C87 -85.6(7) . . . . ?
O85 C86 C87 C88 175.1(6) . . . . ?
C86 C87 C88 C89 -166.7(9) . . . . ?
C87 C88 C89 C90 -179.9(9) . . . . ?
C28 O91 C92 C93 174.1(5) . . . . ?
O91 C92 C93 C94 -173.5(6) . . . . ?
C92 C93 C94 C95 179.9(7) . . . . ?
C93 C94 C95 C96 176.4(7) . . . . ?
C124 C97 C98 C99 -1.4(10) . . . . ?
C120 C97 C98 C99 178.0(6) . . . . ?
C97 C98 C99 C100 -5.8(10) . . . . ?
C97 C98 C99 N125 175.0(6) . . . . ?
C126 N125 C99 C98 -151.3(6) . . . . ?
C126 N125 C99 C100 29.5(10) . . . . ?
C98 C99 C100 C101 5.1(10) . . . . ?
N125 C99 C100 C101 -175.7(6) . . . . ?
C99 C100 C101 C124 2.7(10) . . . . ?
C99 C100 C101 C102 -175.8(6) . . . . ?
C100 C101 C102 C103 74.3(8) . . . . ?
C124 C101 C102 C103 -104.3(7) . . . . ?
C101 C102 C103 C104 -88.2(7) . . . . ?
C101 C102 C103 C123 87.6(7) . . . . ?
C123 C103 C104 C105 -1.5(8) . . . . ?
C102 C103 C104 C105 174.5(5) . . . . ?
C103 C104 C105 C106 -1.3(8) . . . . ?
C103 C104 C105 N136 179.3(5) . . . . ?
C137 N136 C105 C106 -14.3(9) . . . . ?
C137 N136 C105 C104 165.1(5) . . . . ?
C104 C105 C106 C107 2.5(8) . . . . ?
N136 C105 C106 C107 -178.1(5) . . . . ?
C105 C106 C107 C123 -1.0(8) . . . . ?
C105 C106 C107 C108 -178.0(5) . . . . ?
C123 C107 C108 C109 -86.7(7) . . . . ?
C106 C107 C108 C109 90.2(6) . . . . ?
C107 C108 C109 C110 -77.8(7) . . . . ?
C107 C108 C109 C122 101.6(7) . . . . ?
C122 C109 C110 C111 -3.8(9) . . . . ?
C108 C109 C110 C111 175.6(6) . . . . ?
C109 C110 C111 C112 -4.1(10) . . . . ?
C109 C110 C111 N147 176.2(6) . . . . ?
C148 N147 C111 C110 -152.2(6) . . . . ?
C148 N147 C111 C112 28.1(9) . . . . ?
C110 C111 C112 C113 5.9(9) . . . . ?
N147 C111 C112 C113 -174.4(6) . . . . ?
C111 C112 C113 C122 0.4(9) . . . . ?
C111 C112 C113 C114 -178.2(6) . . . . ?
C112 C113 C114 C115 73.4(8) . . . . ?
C122 C113 C114 C115 -105.1(7) . . . . ?
C113 C114 C115 C116 -93.4(7) . . . . ?
C113 C114 C115 C121 83.7(7) . . . . ?
C121 C115 C116 C117 0.4(8) . . . . ?
C114 C115 C116 C117 177.6(5) . . . . ?
C115 C116 C117 C118 -1.7(9) . . . . ?
C115 C116 C117 N158 178.8(5) . . . . ?
C159 N158 C117 C116 168.5(6) . . . . ?
C159 N158 C117 C118 -11.0(10) . . . . ?
C116 C117 C118 C119 1.7(8) . . . . ?
N158 C117 C118 C119 -178.8(5) . . . . ?
C117 C118 C119 C121 -0.5(8) . . . . ?
C117 C118 C119 C120 -178.7(5) . . . . ?
C98 C97 C120 C119 -74.9(7) . . . . ?
C124 C97 C120 C119 104.4(7) . . . . ?
C121 C119 C120 C97 -83.2(6) . . . . ?
C118 C119 C120 C97 95.0(6) . . . . ?
C170 O169 C121 C115 89.5(7) . . . . ?
C170 O169 C121 C119 -91.4(7) . . . . ?
C116 C115 C121 O169 179.9(5) . . . . ?
C114 C115 C121 O169 2.8(8) . . . . ?
C116 C115 C121 C119 0.9(8) . . . . ?
C114 C115 C121 C119 -176.3(5) . . . . ?
C118 C119 C121 O169 -179.9(5) . . . . ?
C120 C119 C121 O169 -1.7(8) . . . . ?
C118 C119 C121 C115 -0.8(8) . . . . ?
C120 C119 C121 C115 177.4(5) . . . . ?
C176 O175 C122 C113 -90.6(7) . . . . ?
C176 O175 C122 C109 89.4(7) . . . . ?
C112 C113 C122 O175 171.6(6) . . . . ?
C114 C113 C122 O175 -9.9(10) . . . . ?
C112 C113 C122 C109 -8.4(10) . . . . ?
C114 C113 C122 C109 170.1(6) . . . . ?
C110 C109 C122 O175 -170.0(6) . . . . ?
C108 C109 C122 O175 10.6(9) . . . . ?
C110 C109 C122 C113 10.1(9) . . . . ?
C108 C109 C122 C113 -169.3(6) . . . . ?
C182 O181 C123 C107 -110.8(6) . . . . ?
C182 O181 C123 C103 72.6(7) . . . . ?
C106 C107 C123 O181 -178.4(5) . . . . ?
C108 C107 C123 O181 -1.5(8) . . . . ?
C106 C107 C123 C103 -1.8(8) . . . . ?
C108 C107 C123 C103 175.1(5) . . . . ?
C104 C103 C123 O181 179.5(5) . . . . ?
C102 C103 C123 O181 3.7(8) . . . . ?
C104 C103 C123 C107 3.0(8) . . . . ?
C102 C103 C123 C107 -172.8(5) . . . . ?
C188 O187 C124 C101 -73.9(7) . . . . ?
C188 O187 C124 C97 105.9(7) . . . . ?
C100 C101 C124 O187 169.5(6) . . . . ?
C102 C101 C124 O187 -11.9(10) . . . . ?
C100 C101 C124 C97 -10.2(10) . . . . ?
C102 C101 C124 C97 168.4(6) . . . . ?
C98 C97 C124 O187 -170.3(6) . . . . ?
C120 C97 C124 O187 10.4(9) . . . . ?
C98 C97 C124 C101 9.5(10) . . . . ?
C120 C97 C124 C101 -169.9(6) . . . . ?
C99 N125 C126 O135 -15.5(10) . . . . ?
C99 N125 C126 N127 167.6(6) . . . . ?
C128 N127 C126 O135 14.1(11) . . . . ?
C128 N127 C126 N125 -169.0(6) . . . . ?
C126 N127 C128 C133 -172.9(6) . . . . ?
C126 N127 C128 C129 9.1(10) . . . . ?
C133 C128 C129 C130 -1.1(9) . . . . ?
N127 C128 C129 C130 176.9(6) . . . . ?
C128 C129 C130 C131 0.4(11) . . . . ?
C129 C130 C131 C132 0.8(11) . . . . ?
C129 C130 C131 C134 -176.6(7) . . . . ?
C130 C131 C132 C133 -1.5(11) . . . . ?
C134 C131 C132 C133 176.1(7) . . . . ?
C131 C132 C133 C128 0.8(11) . . . . ?
C129 C128 C133 C132 0.5(10) . . . . ?
N127 C128 C133 C132 -177.6(6) . . . . ?
C105 N136 C137 O146 15.1(10) . . . . ?
C105 N136 C137 N138 -165.4(5) . . . . ?
C139 N138 C137 O146 0.1(9) . . . . ?
C139 N138 C137 N136 -179.5(5) . . . . ?
C137 N138 C139 C144 29.4(9) . . . . ?
C137 N138 C139 C140 -151.6(6) . . . . ?
C144 C139 C140 C141 -2.7(9) . . . . ?
N138 C139 C140 C141 178.3(5) . . . . ?
C139 C140 C141 C142 0.3(10) . . . . ?
C140 C141 C142 C143 2.2(10) . . . . ?
C140 C141 C142 C145 -179.1(6) . . . . ?
C141 C142 C143 C144 -2.5(10) . . . . ?
C145 C142 C143 C144 178.8(7) . . . . ?
C142 C143 C144 C139 0.2(10) . . . . ?
C140 C139 C144 C143 2.4(9) . . . . ?
N138 C139 C144 C143 -178.6(6) . . . . ?
C150 N149 C148 O157 8.0(10) . . . . ?
C150 N149 C148 N147 -172.3(6) . . . . ?
C111 N147 C148 O157 -9.2(10) . . . . ?
C111 N147 C148 N149 171.2(5) . . . . ?
C148 N149 C150 C155 10.7(10) . . . . ?
C148 N149 C150 C151 -170.8(6) . . . . ?
C155 C150 C151 C152 -0.3(9) . . . . ?
N149 C150 C151 C152 -178.9(6) . . . . ?
C150 C151 C152 C153 0.7(10) . . . . ?
C151 C152 C153 C154 -0.7(11) . . . . ?
C151 C152 C153 C156 179.1(7) . . . . ?
C152 C153 C154 C155 0.4(11) . . . . ?
C156 C153 C154 C155 -179.4(7) . . . . ?
C151 C150 C155 C154 0.0(9) . . . . ?
N149 C150 C155 C154 178.5(6) . . . . ?
C153 C154 C155 C150 -0.1(11) . . . . ?
C117 N158 C159 O168 15.4(10) . . . . ?
C117 N158 C159 N160 -164.1(5) . . . . ?
C161 N160 C159 O168 1.4(9) . . . . ?
C161 N160 C159 N158 -179.1(5) . . . . ?
C159 N160 C161 C162 16.2(9) . . . . ?
C159 N160 C161 C166 -164.8(5) . . . . ?
C166 C161 C162 C163 0.8(9) . . . . ?
N160 C161 C162 C163 179.7(5) . . . . ?
C161 C162 C163 C164 -0.7(10) . . . . ?
C162 C163 C164 C165 0.6(10) . . . . ?
C162 C163 C164 C167 -178.7(6) . . . . ?
C163 C164 C165 C166 -0.6(10) . . . . ?
C167 C164 C165 C166 178.6(6) . . . . ?
C164 C165 C166 C161 0.7(10) . . . . ?
C162 C161 C166 C165 -0.8(9) . . . . ?
N160 C161 C166 C165 -179.8(5) . . . . ?
C121 O169 C170 C171 172.3(6) . . . . ?
O169 C170 C171 C172 177.3(7) . . . . ?
C170 C171 C172 C173 174.9(9) . . . . ?
C171 C172 C173 C174 -83.6(13) . . . . ?
C122 O175 C176 C177 166.7(6) . . . . ?
O175 C176 C177 C178 -174.9(8) . . . . ?
C176 C177 C178 C179 -172.2(10) . . . . ?
C177 C178 C179 C180 -49(2) . . . . ?
C123 O181 C182 C183 89.8(8) . . . . ?
O181 C182 C183 C184 172.8(6) . . . . ?
C182 C183 C184 C185 170.7(8) . . . . ?
C183 C184 C185 C186 64.0(13) . . . . ?
C124 O187 C188 C189 -78.5(7) . . . . ?
O187 C188 C189 C190 -74.9(9) . . . . ?
C188 C189 C190 C191 173.8(9) . . . . ?
C189 C190 C191 C192 177.4(13) . . . . ?
C200 N193 C194 C195 179.7(6) . . . . ?
C198 N193 C194 C195 -57.1(8) . . . . ?
C196 N193 C194 C195 56.4(8) . . . . ?
C200 N193 C196 C197 -60.5(8) . . . . ?
C194 N193 C196 C197 62.6(8) . . . . ?
C198 N193 C196 C197 -179.8(6) . . . . ?
C200 N193 C198 C199 64.6(8) . . . . ?
C194 N193 C198 C199 -58.2(8) . . . . ?
C196 N193 C198 C199 -176.5(6) . . . . ?
C194 N193 C200 C201 -178.8(6) . . . . ?
C198 N193 C200 C201 58.8(8) . . . . ?
C196 N193 C200 C201 -55.5(8) . . . . ?
